data_7108345
loop_
_publ_author_name
'Ling Huang'
'Jie Zhang'
'Lin Cheng'
'Guo-Yu Yang'

_publ_section_title
;
 Poly(polyoxometalate)s assembled by {Ni6PW9} units: from ring-shaped
 Ni24-tetramers to rod-shaped Ni40-octamers
;
_journal_name_full Chem.Commun.
_journal_page_first 9658
_journal_paper_doi 10.1039/c2cc34332k
_journal_volume 48
_journal_year 2012
_chemical_formula_sum 'C60 H324 N56 Ni46 O338 P8 W74'
_chemical_formula_weight 23793.07
_chemical_name_systematic
;
?
;
_space_group_IT_number 2
_symmetry_cell_setting triclinic
_symmetry_space_group_name_Hall '-P 1'
_symmetry_space_group_name_H-M 'P -1'
_atom_sites_solution_hydrogens geom
_atom_sites_solution_primary direct
_atom_sites_solution_secondary difmap
_audit_creation_method SHELXL-97
_cell_angle_alpha 108.865(4)
_cell_angle_beta 90.168(2)
_cell_angle_gamma 97.909(2)
_cell_formula_units_Z 1
_cell_length_a 13.724(3)
_cell_length_b 28.811(8)
_cell_length_c 30.191(8)
_cell_measurement_reflns_used 17427
_cell_measurement_temperature 293(2)
_cell_measurement_theta_max 27.5011
_cell_measurement_theta_min 2.0097
_cell_volume 11175(5)
_computing_cell_refinement 'CrystalClear (Rigaku Corp., 2000)'
_computing_data_collection 'CrystalClear (Rigaku Corp., 2000)'
_computing_data_reduction 'CrystalClear (Rigaku Corp., 2000)'
_computing_molecular_graphics SHELXTL
_computing_publication_material SHELXTL
_computing_structure_refinement 'SHELXL-97 (Sheldrick, 1997)'
_computing_structure_solution 'SHELXS-97 (Sheldrick, 1990)'
_diffrn_ambient_temperature 293(2)
_diffrn_detector_area_resol_mean 14.6306
_diffrn_measured_fraction_theta_full 0.992
_diffrn_measured_fraction_theta_max 0.992
_diffrn_measurement_device_type 'Mercury CCD'
_diffrn_measurement_method CCD_Profile_fitting
_diffrn_radiation_monochromator graphite
_diffrn_radiation_source 'fine-focus sealed tube'
_diffrn_radiation_type MoK\a
_diffrn_radiation_wavelength 0.71073
_diffrn_reflns_av_R_equivalents 0.1043
_diffrn_reflns_av_sigmaI/netI 0.1436
_diffrn_reflns_limit_h_max 16
_diffrn_reflns_limit_h_min -17
_diffrn_reflns_limit_k_max 37
_diffrn_reflns_limit_k_min -37
_diffrn_reflns_limit_l_max 39
_diffrn_reflns_limit_l_min -39
_diffrn_reflns_number 132870
_diffrn_reflns_theta_full 27.50
_diffrn_reflns_theta_max 27.50
_diffrn_reflns_theta_min 2.02
_diffrn_standards_decay_% none
_diffrn_standards_interval_count none
_diffrn_standards_interval_time none
_diffrn_standards_number none
_exptl_absorpt_coefficient_mu 20.967
_exptl_absorpt_correction_T_max 1.0000
_exptl_absorpt_correction_T_min 0.7047
_exptl_absorpt_correction_type multi-scan
_exptl_absorpt_process_details 'SADABS (Sheldrick, 1996)'
_exptl_crystal_colour green
_exptl_crystal_density_diffrn 3.536
_exptl_crystal_density_method 'not measured'
_exptl_crystal_description prismatic
_exptl_crystal_F_000 10664
_exptl_crystal_size_max 0.3
_exptl_crystal_size_mid 0.1
_exptl_crystal_size_min 0.08
_refine_diff_density_max 7.536
_refine_diff_density_min -6.739
_refine_diff_density_rms 0.536
_refine_ls_extinction_method none
_refine_ls_goodness_of_fit_ref 1.031
_refine_ls_hydrogen_treatment constr
_refine_ls_matrix_type full
_refine_ls_number_parameters 2377
_refine_ls_number_reflns 50914
_refine_ls_number_restraints 10
_refine_ls_restrained_S_all 1.031
_refine_ls_R_factor_all 0.1607
_refine_ls_R_factor_gt 0.0904
_refine_ls_shift/su_max 0.060
_refine_ls_shift/su_mean 0.001
_refine_ls_structure_factor_coef Fsqd
_refine_ls_weighting_details 'calc w=1/[\s^2^(Fo^2^)+(0.0746P)^2^+731.3666P] where P=(Fo^2^+2Fc^2^)/3'
_refine_ls_weighting_scheme calc
_refine_ls_wR_factor_gt 0.1922
_refine_ls_wR_factor_ref 0.2451
_reflns_number_gt 29013
_reflns_number_total 50914
_reflns_threshold_expression >2sigma(I)
_cod_data_source_file c2cc34332k.txt
_cod_data_source_block 2
_cod_original_cell_volume 11174(5)
_cod_original_sg_symbol_H-M P-1
_cod_database_code 7108345

loop_
_symmetry_equiv_pos_as_xyz
'x, y, z'
'-x, -y, -z'

loop_
_atom_site_label
_atom_site_type_symbol
_atom_site_fract_x
_atom_site_fract_y
_atom_site_fract_z
_atom_site_U_iso_or_equiv
_atom_site_adp_type
_atom_site_occupancy
_atom_site_symmetry_multiplicity
_atom_site_calc_flag
_atom_site_refinement_flags
W1 W 0.29461(8) 0.26056(4) 0.18335(4) 0.0274(2) Uani 1 1 d .
W2 W -0.13887(9) 0.22935(4) 0.11148(4) 0.0302(2) Uani 1 1 d .
W3 W -0.05270(9) 0.17196(4) 0.18414(4) 0.0286(2) Uani 1 1 d .
W4 W -0.20207(9) -0.04844(4) 0.11046(4) 0.0323(3) Uani 1 1 d .
W5 W 0.15434(9) 0.23635(4) 0.27132(4) 0.0285(2) Uani 1 1 d .
W6 W 0.20279(9) 0.62215(4) 0.03222(4) 0.0315(3) Uani 1 1 d .
W7 W 0.23808(9) 0.37106(4) -0.06787(4) 0.0325(3) Uani 1 1 d .
W8 W -0.00618(9) 0.51093(4) 0.15508(4) 0.0317(3) Uani 1 1 d .
W9 W 0.11577(9) 0.63179(4) 0.19739(4) 0.0336(3) Uani 1 1 d .
W10 W -0.54706(9) -0.13962(4) 0.10312(4) 0.0323(3) Uani 1 1 d .
W11 W 0.01168(9) 0.33726(4) -0.01357(4) 0.0305(3) Uani 1 1 d .
W12 W -0.44390(9) -0.05386(4) 0.05283(4) 0.0298(2) Uani 1 1 d .
W13 W 0.09017(8) 0.19403(4) 0.09667(4) 0.0276(2) Uani 1 1 d .
W14 W -0.64615(9) -0.03169(4) 0.11733(4) 0.0326(3) Uani 1 1 d .
W15 W 0.11309(9) 0.71114(4) 0.12239(4) 0.0333(3) Uani 1 1 d .
W16 W 0.20581(9) 0.54271(4) 0.10656(4) 0.0315(3) Uani 1 1 d .
W17 W 0.25224(9) 0.35576(4) 0.27947(4) 0.0302(2) Uani 1 1 d .
W18 W -0.09284(9) 0.27764(4) 0.28987(4) 0.0333(3) Uani 1 1 d .
W19 W 0.11716(10) 0.32326(4) -0.17714(4) 0.0348(3) Uani 1 1 d .
W20 W 0.00824(10) 0.39703(4) 0.29651(4) 0.0334(3) Uani 1 1 d .
W21 W -0.18225(9) 0.33417(4) 0.21669(4) 0.0345(3) Uani 1 1 d .
W22 W -0.18235(10) -0.01914(4) 0.22967(4) 0.0359(3) Uani 1 1 d .
W23 W 0.23739(9) 0.44524(4) -0.13463(4) 0.0336(3) Uani 1 1 d .
W24 W -0.30564(10) -0.13294(4) 0.16213(5) 0.0374(3) Uani 1 1 d .
W25 W -0.62291(10) -0.00002(5) 0.24650(5) 0.0413(3) Uani 1 1 d .
W26 W -0.52645(11) -0.10816(5) 0.23250(5) 0.0416(3) Uani 1 1 d .
W27 W -0.40137(11) 0.00582(5) 0.30007(4) 0.0418(3) Uani 1 1 d .
W28 W -0.42063(13) 0.32152(6) 0.62857(5) 0.0613(4) Uani 1 1 d .
W29 W -0.39062(13) 0.17511(6) 0.35182(5) 0.0593(4) Uani 1 1 d .
W30 W -0.58520(14) 0.41688(8) 0.64080(5) 0.0704(5) Uani 1 1 d .
W31 W -0.42508(15) 0.22623(6) 0.52423(6) 0.0729(5) Uani 1 1 d .
W32 W -0.68996(14) 0.28840(9) 0.63398(5) 0.0821(6) Uani 1 1 d .
W33 W -0.84428(14) 0.27972(11) 0.54027(6) 0.1001(9) Uani 1 1 d .
W34 W -0.49118(17) 0.43883(7) 0.54199(6) 0.0788(6) Uani 1 1 d .
W35 W -0.32785(13) 0.34285(7) 0.52950(6) 0.0691(5) Uani 1 1 d .
W36 W -0.74052(17) 0.40787(11) 0.54701(6) 0.0949(8) Uani 1 1 d .
W37 W -0.69077(16) 0.19260(9) 0.52970(6) 0.0856(7) Uani 1 1 d .
Ni1 Ni -0.2416(3) 0.07168(12) 0.18227(12) 0.0275(7) Uani 1 1 d .
Ni2 Ni 0.2299(3) 0.36906(12) 0.16550(12) 0.0279(7) Uani 1 1 d .
Ni3 Ni 0.1967(3) 0.49576(12) -0.01433(13) 0.0323(8) Uani 1 1 d .
Ni4 Ni -0.0020(3) 0.53427(11) -0.03161(12) 0.0279(7) Uani 1 1 d .
Ni5 Ni 0.0230(3) 0.40239(12) 0.18088(12) 0.0303(8) Uani 1 1 d .
Ni6 Ni 0.0588(3) 0.31346(12) 0.09217(12) 0.0272(7) Uani 1 1 d .
Ni7 Ni -0.4467(3) 0.06821(12) 0.13380(12) 0.0307(8) Uani 1 1 d .
Ni8 Ni -0.2639(3) 0.04850(13) 0.07249(12) 0.0337(8) Uani 1 1 d .
Ni9 Ni 0.2702(3) 0.28566(13) 0.07585(12) 0.0301(8) Uani 1 1 d .
Ni10 Ni -0.4265(3) 0.09447(13) 0.24217(13) 0.0347(8) Uani 1 1 d .
Ni11 Ni 0.2128(3) 0.45820(12) 0.24668(13) 0.0343(8) Uani 1 1 d .
Ni12 Ni -0.2242(3) 0.10255(14) 0.29228(13) 0.0391(9) Uani 1 1 d .
Ni13 Ni 0.0835(4) 0.86376(16) 0.12586(17) 0.0541(12) Uani 1 1 d .
Ni14 Ni 0.4927(3) 0.67273(17) 0.18741(17) 0.0531(11) Uani 1 1 d .
Ni15 Ni -0.4856(4) 0.27142(19) 0.43042(17) 0.0657(15) Uani 1 1 d .
Ni16 Ni -0.6271(5) 0.3512(2) 0.44222(17) 0.0779(17) Uani 1 1 d .
Ni17 Ni -0.7116(4) 0.2427(3) 0.43616(17) 0.089(2) Uani 1 1 d .
Ni18 Ni -0.5727(5) 0.1628(2) 0.4227(2) 0.097(2) Uani 1 1 d .
Ni19 Ni -0.1378(5) 0.5665(2) 0.3040(2) 0.0800(17) Uani 1 1 d D
Ni20 Ni -0.4062(6) 0.3775(2) 0.4303(2) 0.096(2) Uani 1 1 d .
Ni21 Ni -0.8545(5) 0.3173(4) 0.4411(2) 0.109(3) Uani 1 1 d .
Ni22 Ni -0.1448(3) 0.34781(15) 0.10804(16) 0.0431(10) Uani 1 1 d .
Ni23 Ni -0.6278(3) 0.09220(15) 0.19531(15) 0.0444(10) Uani 1 1 d .
P1 P 0.0542(5) 0.2973(2) 0.1962(2) 0.0237(14) Uani 1 1 d .
P2 P -0.4151(5) -0.0208(2) 0.1762(2) 0.0233(14) Uani 1 1 d .
P3 P -0.5882(7) 0.3148(4) 0.5320(3) 0.059(3) Uani 1 1 d .
P4 P 0.0159(5) 0.4166(2) -0.0819(2) 0.0233(14) Uani 1 1 d .
O2 O -0.0253(16) 0.4706(6) 0.1873(7) 0.038(5) Uani 1 1 d .
O3 O 0.0368(13) 0.3026(6) 0.0215(6) 0.026(4) Uani 1 1 d .
O4 O 0.3655(14) 0.4049(7) 0.1656(7) 0.039(5) Uani 1 1 d .
O5 O -0.1011(14) 0.1148(7) 0.1878(7) 0.033(4) Uani 1 1 d .
O6 O -0.2704(17) 0.1607(8) 0.3438(8) 0.050(6) Uani 1 1 d .
O7 O 0.3533(16) 0.4736(7) 0.2282(8) 0.050(6) Uani 1 1 d .
O8 O -0.4552(18) 0.1570(8) 0.2956(8) 0.053(6) Uani 1 1 d .
O9 O -0.453(2) 0.1422(12) 0.3841(11) 0.087(9) Uiso 1 1 d .
O10 O -0.391(2) 0.2375(9) 0.3824(9) 0.069(8) Uani 1 1 d .
O11 O -0.3041(13) 0.0956(6) 0.1346(6) 0.028(4) Uani 1 1 d .
H11C H -0.2892 0.1311 0.1392 0.033 Uiso 1 1 calc R
O12 O -0.1523(17) 0.2578(8) 0.3307(8) 0.046(6) Uani 1 1 d .
O13 O 0.1684(16) 0.6643(7) 0.2518(7) 0.041(5) Uani 1 1 d .
O14 O 0.2545(15) 0.2238(6) 0.2294(6) 0.033(4) Uani 1 1 d .
O15 O -0.0790(16) -0.0090(8) 0.2672(8) 0.046(5) Uani 1 1 d .
O16 O 0.2099(15) 0.6855(7) 0.0854(7) 0.040(5) Uiso 1 1 d .
O17 O -0.7318(15) 0.0136(8) 0.2704(8) 0.053(7) Uani 1 1 d .
O18 O 0.0443(14) 0.3986(6) 0.0227(7) 0.031(4) Uani 1 1 d .
O19 O 0.1280(15) 0.6558(7) 0.0013(6) 0.035(5) Uani 1 1 d .
O20 O -0.4326(17) -0.0650(7) -0.0065(7) 0.044(5) Uani 1 1 d .
O21 O -0.1477(14) 0.1800(7) 0.1450(7) 0.036(5) Uani 1 1 d .
O22 O -0.6052(15) -0.1997(7) 0.0775(7) 0.039(5) Uani 1 1 d .
O23 O -0.5693(18) -0.1569(9) 0.2489(9) 0.057(7) Uani 1 1 d .
O24 O -0.2241(15) -0.1162(7) 0.1161(8) 0.040(5) Uani 1 1 d .
O25 O -0.0499(16) 0.3434(7) 0.3235(7) 0.042(5) Uani 1 1 d .
O26 O 0.0542(15) 0.5721(7) 0.2055(7) 0.041(5) Uani 1 1 d .
O27 O -0.457(2) -0.0652(8) 0.2876(7) 0.057(7) Uani 1 1 d .
O29 O -0.3682(17) 0.0628(8) 0.2876(7) 0.049(6) Uani 1 1 d .
O30 O -0.5706(16) -0.1284(7) 0.1685(7) 0.041(5) Uani 1 1 d .
O31 O 0.2312(16) 0.5949(7) 0.0801(7) 0.042(5) Uani 1 1 d .
O32 O -0.1908(15) 0.2719(7) 0.1669(7) 0.037(5) Uani 1 1 d .
O33 O 0.1681(17) 0.7704(8) 0.1526(8) 0.046(5) Uani 1 1 d .
O34 O -0.6303(17) -0.0695(8) 0.2471(8) 0.051(6) Uani 1 1 d .
O35 O -0.3026(16) 0.3461(8) 0.2154(9) 0.052(6) Uani 1 1 d .
O36 O 0.1257(13) 0.2506(6) 0.0830(6) 0.026(4) Uani 1 1 d .
O37 O 0.2421(14) 0.3871(6) 0.2380(6) 0.031(4) Uani 1 1 d .
O38 O 0.0373(14) 0.2626(6) 0.2975(6) 0.031(4) Uani 1 1 d .
O39 O 0.1985(13) 0.3456(6) 0.0975(6) 0.028(4) Uani 1 1 d .
H39A H 0.2131 0.3702 0.0815 0.034 Uiso 1 1 calc R
O40 O -0.2794(17) -0.1910(8) 0.1556(8) 0.048(6) Uani 1 1 d .
O41 O 0.0620(13) 0.1901(6) 0.2243(6) 0.030(4) Uani 1 1 d .
O42 O -0.2138(14) 0.0156(6) 0.1225(6) 0.030(4) Uani 1 1 d .
O43 O -0.2110(14) -0.0920(7) 0.2096(8) 0.038(5) Uani 1 1 d .
O44 O 0.0252(14) 0.1522(6) 0.1320(7) 0.034(5) Uani 1 1 d .
O45 O 0.1435(13) 0.5611(6) -0.0048(7) 0.030(4) Uani 1 1 d .
O46 O 0.1772(15) 0.2033(7) 0.3074(7) 0.034(5) Uani 1 1 d .
O47 O -0.0196(13) 0.3163(6) 0.2323(6) 0.028(4) Uiso 1 1 d .
O48 O 0.1637(14) 0.4302(6) 0.1799(6) 0.028(4) Uani 1 1 d .
H48A H 0.1789 0.4512 0.1603 0.034 Uiso 1 1 calc R
O49 O -0.0446(14) 0.1900(6) 0.0762(6) 0.030(4) Uani 1 1 d .
O50 O 0.1442(14) 0.5001(6) 0.0507(7) 0.031(4) Uani 1 1 d .
O51 O 0.0817(14) 0.3320(6) 0.1676(6) 0.030(4) Uani 1 1 d .
O52 O 0.2818(13) 0.3021(6) 0.1505(6) 0.026(4) Uiso 1 1 d .
O54 O -0.1236(17) 0.5371(7) 0.1649(7) 0.043(5) Uani 1 1 d .
O55 O 0.2004(14) 0.2102(6) 0.1413(7) 0.031(4) Uani 1 1 d .
O56 O 0.0554(14) 0.4210(7) 0.2523(7) 0.037(5) Uani 1 1 d .
O57 O 0.4027(15) 0.2356(7) 0.1650(7) 0.038(5) Uani 1 1 d .
O58 O 0.1988(15) 0.3787(8) -0.1845(7) 0.039(5) Uani 1 1 d .
O59 O -0.3206(14) -0.0678(6) 0.0703(6) 0.028(4) Uani 1 1 d .
O60 O 0.3219(17) 0.5246(8) 0.1081(7) 0.044(5) Uani 1 1 d .
O61 O -0.1026(14) 0.2191(7) 0.2368(6) 0.031(4) Uiso 1 1 d .
O62 O 0.3371(15) 0.3954(7) 0.3208(7) 0.038(5) Uiso 1 1 d .
O63 O -0.3894(14) 0.0338(6) 0.1806(5) 0.025(4) Uani 1 1 d .
O64 O -0.5806(14) -0.0438(6) 0.0592(6) 0.030(4) Uani 1 1 d .
O65 O 0.1113(13) 0.3985(6) -0.1041(6) 0.025(4) Uani 1 1 d .
O66 O -0.4674(14) -0.0275(6) 0.2183(6) 0.029(4) Uani 1 1 d .
O67 O 0.1482(13) 0.6756(7) 0.1632(7) 0.031(4) Uani 1 1 d .
O68 O 0.1312(15) 0.1486(7) 0.0509(6) 0.032(4) Uani 1 1 d .
O69 O -0.4829(13) -0.0488(6) 0.1311(6) 0.026(4) Uani 1 1 d .
O70 O -0.0837(14) 0.2819(6) 0.0954(7) 0.031(4) Uani 1 1 d .
O71 O 0.0476(15) 0.5723(6) 0.1183(6) 0.032(4) Uani 1 1 d .
O72 O -0.6548(14) -0.1044(7) 0.1019(7) 0.035(5) Uani 1 1 d .
O73 O -0.5692(15) 0.0556(8) 0.2377(7) 0.041(5) Uani 1 1 d .
O74 O -0.4180(15) -0.1470(6) 0.1183(7) 0.035(5) Uani 1 1 d .
O75 O 0.2331(16) 0.4952(8) -0.0797(7) 0.042(5) Uiso 1 1 d .
O76 O -0.1927(14) 0.0434(7) 0.2308(7) 0.032(4) Uani 1 1 d .
O77 O 0.3153(13) 0.6287(7) 0.0093(7) 0.034(5) Uani 1 1 d .
O78 O -0.6643(13) -0.0291(7) 0.1800(7) 0.034(5) Uani 1 1 d .
O79 O -0.3196(13) -0.0442(6) 0.1720(6) 0.028(4) Uani 1 1 d .
O80 O -0.5864(15) 0.0319(7) 0.1382(7) 0.037(5) Uani 1 1 d .
O81 O 0.2114(16) 0.5990(8) 0.1674(7) 0.042(5) Uiso 1 1 d .
O82 O 0.0105(13) 0.2453(6) 0.1622(6) 0.029(4) Uani 1 1 d .
O83 O -0.1980(13) 0.2958(7) 0.2608(7) 0.033(4) Uani 1 1 d .
O84 O 0.1323(14) 0.3768(6) 0.3048(6) 0.029(4) Uani 1 1 d .
O85 O -0.0046(14) 0.3761(7) 0.1098(7) 0.037(5) Uani 1 1 d .
H85A H 0.0128 0.3992 0.0923 0.044 Uiso 1 1 calc R
O86 O 0.2060(15) 0.3211(7) -0.1297(8) 0.041(5) Uani 1 1 d .
O87 O -0.1115(15) -0.0596(8) 0.0696(7) 0.045(5) Uani 1 1 d .
O88 O -0.7634(15) -0.0308(8) 0.0984(8) 0.049(6) Uani 1 1 d .
O89 O -0.4039(18) -0.1247(7) 0.2087(8) 0.046(6) Uani 1 1 d .
O91 O 0.3053(13) 0.4071(8) -0.1068(7) 0.037(5) Uani 1 1 d .
O92 O -0.1177(13) 0.3666(7) 0.1799(8) 0.037(5) Uani 1 1 d .
O93 O -0.2815(13) 0.1222(7) 0.2401(6) 0.029(4) Uani 1 1 d .
H93A H -0.2665 0.1571 0.2422 0.035 Uiso 1 1 calc R
O94 O 0.0443(14) 0.4644(7) -0.0378(7) 0.033(4) Uani 1 1 d .
O95 O 0.0500(16) 0.7189(6) 0.0692(7) 0.037(5) Uani 1 1 d .
O96 O 0.3317(17) 0.4699(9) -0.1598(9) 0.054(6) Uani 1 1 d .
O97 O -0.1235(15) 0.3867(7) 0.2714(7) 0.039(5) Uani 1 1 d .
O98 O -0.2453(15) 0.2066(7) 0.0749(8) 0.041(5) Uani 1 1 d .
O99 O -0.0117(15) 0.7077(6) 0.1484(6) 0.033(5) Uani 1 1 d .
O100 O 0.2312(15) 0.4314(7) -0.0168(7) 0.039(5) Uiso 1 1 d .
O101 O -0.0103(15) 0.6541(7) 0.2014(7) 0.038(5) Uiso 1 1 d .
O102 O -0.4996(14) -0.1216(6) 0.0516(6) 0.030(4) Uani 1 1 d .
O103 O 0.3349(16) 0.3481(7) -0.0498(8) 0.048(6) Uani 1 1 d .
O104 O -0.4055(14) 0.0115(6) 0.0777(7) 0.033(4) Uani 1 1 d .
O105 O 0.0451(14) 0.6249(6) 0.0682(6) 0.032(4) Uani 1 1 d .
O106 O -0.4825(14) 0.1177(6) 0.1936(7) 0.034(5) Uani 1 1 d .
H10C H -0.4651 0.1529 0.1971 0.041 Uiso 1 1 calc R
O107 O 0.0119(17) 0.4490(7) 0.3456(7) 0.044(5) Uani 1 1 d .
O108 O 0.3400(14) 0.3124(7) 0.2395(7) 0.035(5) Uani 1 1 d .
O109 O -0.367(2) 0.0226(10) 0.3592(9) 0.069(8) Uani 1 1 d .
O110 O 0.1329(16) 0.5060(7) 0.1410(7) 0.037(5) Uani 1 1 d .
O111 O 0.1483(14) 0.2905(7) 0.2206(6) 0.030(4) Uiso 1 1 d .
O112 O -0.0357(15) 0.4734(7) 0.0964(6) 0.036(5) Uani 1 1 d .
O113 O 0.1402(19) 0.2763(7) -0.2252(7) 0.050(6) Uani 1 1 d .
O114 O -0.5387(17) 0.0158(8) 0.3011(8) 0.049(6) Uani 1 1 d .
O115 O 0.2252(14) 0.2996(7) 0.3044(6) 0.030(4) Uani 1 1 d .
O116 O 0.1262(14) 0.3358(7) -0.0458(7) 0.033(4) Uani 1 1 d .
O117 O -0.2874(16) -0.0205(7) 0.2729(8) 0.044(5) Uani 1 1 d .
O118 O -0.1260(14) -0.0328(7) 0.1681(7) 0.034(4) Uiso 1 1 d .
O119 O -0.3254(17) 0.3478(9) 0.5969(8) 0.060(7) Uani 1 1 d .
O120 O -0.6012(18) 0.2997(10) 0.4782(7) 0.062(7) Uani 1 1 d .
O121 O -0.4857(16) 0.3055(9) 0.5472(8) 0.052(6) Uani 1 1 d .
O122 O -0.580(2) 0.4564(11) 0.6970(8) 0.078(9) Uani 1 1 d .
O123 O -0.663(2) 0.3619(11) 0.6450(10) 0.076(8) Uiso 1 1 d .
O124 O -0.6978(19) 0.4299(12) 0.6147(9) 0.077(9) Uani 1 1 d .
O125 O -0.363(2) 0.3299(11) 0.6806(7) 0.071(8) Uani 1 1 d .
O126 O -0.696(2) 0.2215(10) 0.5994(8) 0.089(11) Uani 1 1 d .
O127 O -0.6673(18) 0.2840(11) 0.5498(8) 0.068(8) Uani 1 1 d .
O129 O -0.719(2) 0.2873(14) 0.6881(9) 0.097(11) Uani 1 1 d .
O130 O -0.401(2) 0.2559(9) 0.5919(9) 0.069(8) Uani 1 1 d .
O131 O -0.211(2) 0.3690(11) 0.5246(10) 0.088(11) Uani 1 1 d .
O132 O -0.555(2) 0.2906(10) 0.6356(8) 0.077(9) Uani 1 1 d .
O133 O -0.601(2) 0.3695(12) 0.5530(8) 0.078(9) Uani 1 1 d .
O134 O -0.7507(13) 0.2125(6) 0.5244(6) 0.019(4) Uiso 1 1 d .
O136 O -0.839(3) 0.4398(18) 0.5487(10) 0.136(18) Uani 1 1 d .
O137 O -0.420(3) 0.4927(10) 0.5419(10) 0.096(12) Uani 1 1 d .
O138 O -0.509(2) 0.4540(11) 0.6100(9) 0.080(9) Uani 1 1 d .
O139 O -0.808(3) 0.2876(13) 0.6069(12) 0.099(11) Uiso 1 1 d .
O141 O -0.968(3) 0.2731(19) 0.5397(14) 0.130(16) Uani 1 1 d .
O142 O -0.820(2) 0.3424(12) 0.5528(11) 0.087(9) Uiso 1 1 d .
O143 O -0.4800(18) 0.3789(9) 0.6413(8) 0.057(7) Uani 1 1 d .
O144 O -0.3185(19) 0.2741(9) 0.5193(9) 0.063(7) Uiso 1 1 d .
O145 O -0.3829(19) 0.3277(9) 0.4707(9) 0.067(8) Uani 1 1 d .
O146 O -0.729(2) 0.2972(11) 0.4077(8) 0.076(9) Uani 1 1 d .
H14C H -0.7320 0.2879 0.3735 0.091 Uiso 1 1 calc R
O147 O -0.740(3) 0.3729(16) 0.4860(9) 0.116(14) Uani 1 1 d .
O148 O -0.479(2) 0.2221(9) 0.4657(9) 0.076(9) Uani 1 1 d .
O149 O -0.516(3) 0.3224(10) 0.4034(9) 0.086(10) Uani 1 1 d .
H14F H -0.5276 0.3114 0.3693 0.103 Uiso 1 1 calc R
O150 O -0.597(2) 0.2180(10) 0.3966(8) 0.078(9) Uani 1 1 d .
H15C H -0.6048 0.2096 0.3626 0.093 Uiso 1 1 calc R
O151 O -0.819(2) 0.2737(14) 0.4796(8) 0.100(12) Uani 1 1 d .
O152 O -0.512(2) 0.4016(11) 0.4809(9) 0.082(10) Uani 1 1 d .
O153 O -0.678(2) 0.1942(11) 0.4682(11) 0.078(8) Uiso 1 1 d .
O154 O -0.372(3) 0.1741(11) 0.5128(13) 0.110(13) Uani 1 1 d .
O156 O -0.547(2) 0.2038(11) 0.5397(8) 0.085(10) Uani 1 1 d .
O157 O -0.390(2) 0.4015(11) 0.5490(9) 0.077(9) Uani 1 1 d .
O158 O -0.720(3) 0.1334(16) 0.5222(15) 0.128(14) Uiso 1 1 d .
O159 O -0.651(2) 0.4462(9) 0.5460(9) 0.063(7) Uiso 1 1 d .
O1W O 0.493(2) 0.6078(10) 0.1227(12) 0.090(10) Uani 1 1 d .
H1WC H 0.5506 0.6036 0.1086 0.108 Uiso 1 1 d R
H1WD H 0.4394 0.5987 0.1030 0.108 Uiso 1 1 d R
O2W O -0.6419(19) 0.1508(8) 0.2563(9) 0.064(7) Uani 1 1 d .
H2WA H -0.5957 0.1611 0.2775 0.076 Uiso 1 1 d R
H2WB H -0.6939 0.1644 0.2600 0.076 Uiso 1 1 d R
O3W O -0.433(4) 0.424(2) 0.3865(19) 0.18(2) Uiso 1 1 d .
H3WA H -0.4650 0.4107 0.3603 0.212 Uiso 1 1 d R
H3WB H -0.4113 0.4548 0.3959 0.212 Uiso 1 1 d R
O4W O 0.489(4) 0.7360(16) 0.2523(17) 0.156(19) Uani 1 1 d .
H4WE H 0.4332 0.7499 0.2585 0.187 Uiso 1 1 d R
H4WF H 0.5454 0.7556 0.2651 0.187 Uiso 1 1 d R
O5W O -0.8954(15) 0.1328(7) 0.6620(7) 0.036(5) Uiso 1 1 d .
O6W O 0.291(2) 0.4163(10) 0.0634(10) 0.072(8) Uiso 1 1 d .
O7W O -0.569(2) 0.2636(12) 0.3063(12) 0.091(10) Uiso 1 1 d .
O8W O -0.740(3) -0.2563(13) 0.0047(12) 0.098(10) Uiso 1 1 d .
O9W O 0.485(2) 0.3729(12) 0.0191(12) 0.090(10) Uiso 1 1 d .
O10W O -0.197(14) 0.594(5) 0.252(7) 1.1(3) Uiso 1 1 d D
H10D H -0.1677 0.6213 0.2506 1.365 Uiso 1 1 d R
H10E H -0.2405 0.5764 0.2309 1.365 Uiso 1 1 d R
O11W O -0.0356(15) 0.6352(7) 0.3269(7) 0.069(7) Uiso 1 1 d D
H11F H -0.0305 0.6551 0.3113 0.083 Uiso 1 1 d R
H11G H 0.0001 0.6419 0.3519 0.083 Uiso 1 1 d R
O12W O -0.6586(15) 0.4048(7) 0.4138(7) 0.110(13) Uani 1 1 d R
H12C H -0.6892 0.4281 0.4295 0.132 Uiso 1 1 d R
H12D H -0.6411 0.4034 0.3864 0.132 Uiso 1 1 d R
O13W O -0.954(3) 0.2595(18) 0.3962(10) 0.147(19) Uani 1 1 d .
H13C H -0.9348 0.2321 0.3814 0.176 Uiso 1 1 d R
H13D H -1.0139 0.2632 0.3927 0.176 Uiso 1 1 d R
O14W O -0.820(2) 0.1838(16) 0.3971(10) 0.122(15) Uani 1 1 d .
H14G H -0.8315 0.1577 0.4048 0.147 Uiso 1 1 d R
H14H H -0.8512 0.1861 0.3739 0.147 Uiso 1 1 d R
O15W O -0.5009(18) 0.1067(8) 0.0949(8) 0.056(6) Uani 1 1 d .
H15D H -0.5103 0.1365 0.1080 0.067 Uiso 1 1 d R
H15G H -0.5139 0.0928 0.0656 0.067 Uiso 1 1 d R
O16W O -0.3154(17) 0.0896(9) 0.0312(7) 0.052(6) Uani 1 1 d .
H16E H -0.3292 0.1186 0.0446 0.062 Uiso 1 1 d R
H16F H -0.3218 0.0769 0.0015 0.062 Uiso 1 1 d R
O17W O 0.4074(16) 0.3317(8) 0.0861(7) 0.051(6) Uani 1 1 d .
H17E H 0.4343 0.3450 0.1136 0.061 Uiso 1 1 d R
H17F H 0.4360 0.3368 0.0629 0.061 Uiso 1 1 d R
O18W O 0.3445(15) 0.5229(8) 0.0071(7) 0.041(5) Uani 1 1 d .
H18G H 0.3618 0.5490 -0.0029 0.050 Uiso 1 1 d R
H18H H 0.3804 0.4993 -0.0082 0.050 Uiso 1 1 d R
N1 N 0.611(2) 0.6521(11) 0.2167(12) 0.073(10) Uani 1 1 d .
H1A H 0.6481 0.6362 0.1940 0.087 Uiso 1 1 calc R
H1B H 0.6481 0.6792 0.2361 0.087 Uiso 1 1 calc R
N2 N 0.186(2) 0.8756(9) 0.1743(9) 0.045(7) Uani 1 1 d .
H2A H 0.2156 0.8484 0.1694 0.055 Uiso 1 1 calc R
H2B H 0.2325 0.9008 0.1738 0.055 Uiso 1 1 calc R
N3 N 0.190(2) 0.5288(10) 0.2555(8) 0.046(7) Uani 1 1 d .
H3A H 0.2349 0.5428 0.2402 0.055 Uiso 1 1 calc R
H3B H 0.1298 0.5285 0.2434 0.055 Uiso 1 1 calc R
N4 N 0.160(2) 0.8318(14) 0.0744(10) 0.073(10) Uani 1 1 d .
H4A H 0.2224 0.8477 0.0791 0.087 Uiso 1 1 calc R
H4B H 0.1617 0.8004 0.0734 0.087 Uiso 1 1 calc R
N6 N -0.563(3) 0.1090(16) 0.4485(14) 0.14(2) Uani 1 1 d .
H6A H -0.5005 0.1104 0.4578 0.164 Uiso 1 1 calc R
H6B H -0.6000 0.1135 0.4739 0.164 Uiso 1 1 calc R
N7 N 0.337(3) 0.2215(11) 0.0535(10) 0.062(9) Uani 1 1 d .
H7A H 0.4020 0.2290 0.0602 0.074 Uiso 1 1 calc R
H7B H 0.3118 0.2000 0.0681 0.074 Uiso 1 1 calc R
N8 N -0.874(4) 0.367(2) 0.4066(16) 0.129(19) Uani 1 1 d .
H8A H -0.8163 0.3843 0.4040 0.155 Uiso 1 1 calc R
H8B H -0.9027 0.3508 0.3778 0.155 Uiso 1 1 calc R
N9 N -0.295(4) 0.434(2) 0.462(2) 0.18(3) Uani 1 1 d .
H9A H -0.3182 0.4632 0.4745 0.219 Uiso 1 1 calc R
H9B H -0.2615 0.4278 0.4845 0.219 Uiso 1 1 calc R
N10 N -0.970(5) 0.344(3) 0.4803(16) 0.18(3) Uani 1 1 d .
H10A H -1.0097 0.3192 0.4859 0.216 Uiso 1 1 calc R
H10B H -0.9471 0.3666 0.5081 0.216 Uiso 1 1 calc R
N11 N -0.086(2) 0.1411(9) 0.2963(9) 0.046(7) Uani 1 1 d .
H11A H -0.0682 0.1407 0.2676 0.055 Uiso 1 1 calc R
H11B H -0.0850 0.1728 0.3145 0.055 Uiso 1 1 calc R
N12 N -0.231(2) -0.0046(10) 0.0091(10) 0.052(7) Uiso 1 1 d .
H12A H -0.2324 -0.0342 0.0133 0.063 Uiso 1 1 calc R
H12B H -0.2775 -0.0080 -0.0134 0.063 Uiso 1 1 calc R
N13 N -0.162(2) 0.0773(10) 0.3420(9) 0.051(7) Uani 1 1 d .
H13A H -0.1972 0.0838 0.3677 0.061 Uiso 1 1 calc R
H13B H -0.1629 0.0443 0.3301 0.061 Uiso 1 1 calc R
N14 N -0.208(2) 0.4080(9) 0.1102(11) 0.052(8) Uani 1 1 d .
H14A H -0.1830 0.4339 0.1352 0.063 Uiso 1 1 calc R
H14B H -0.1949 0.4161 0.0842 0.063 Uiso 1 1 calc R
N15 N -0.288(2) 0.3134(11) 0.0965(11) 0.053(7) Uiso 1 1 d .
H15A H -0.2951 0.2895 0.0684 0.064 Uiso 1 1 calc R
H15B H -0.3030 0.2990 0.1185 0.064 Uiso 1 1 calc R
N16 N 0.413(2) 0.6271(10) 0.2194(10) 0.053(7) Uiso 1 1 d .
H16A H 0.3973 0.6451 0.2482 0.063 Uiso 1 1 calc R
H16B H 0.3564 0.6119 0.2025 0.063 Uiso 1 1 calc R
N17 N -0.7746(19) 0.0622(11) 0.1965(10) 0.052(7) Uani 1 1 d .
H17A H -0.7813 0.0289 0.1848 0.062 Uiso 1 1 calc R
H17B H -0.7936 0.0708 0.2262 0.062 Uiso 1 1 calc R
N18 N 0.578(2) 0.7153(11) 0.1544(12) 0.061(9) Uani 1 1 d .
H18A H 0.6101 0.7428 0.1757 0.073 Uiso 1 1 calc R
H18B H 0.6219 0.6980 0.1370 0.073 Uiso 1 1 calc R
N19 N -0.689(2) 0.1199(11) 0.1507(12) 0.064(9) Uani 1 1 d .
H19A H -0.7005 0.1510 0.1661 0.077 Uiso 1 1 calc R
H19B H -0.6473 0.1213 0.1280 0.077 Uiso 1 1 calc R
N20 N 0.375(3) 0.6925(13) 0.1593(14) 0.085(12) Uani 1 1 d .
H20A H 0.3444 0.6661 0.1361 0.102 Uiso 1 1 calc R
H20B H 0.3320 0.7027 0.1814 0.102 Uiso 1 1 calc R
N21 N 0.2529(19) 0.4868(8) 0.3164(7) 0.034(6) Uani 1 1 d .
H21A H 0.2050 0.4771 0.3332 0.041 Uiso 1 1 calc R
H21B H 0.3084 0.4760 0.3222 0.041 Uiso 1 1 calc R
N22 N -0.124(2) 0.0800(10) 0.0667(10) 0.052(8) Uani 1 1 d .
H22A H -0.1244 0.1110 0.0660 0.062 Uiso 1 1 calc R
H22B H -0.0858 0.0820 0.0918 0.062 Uiso 1 1 calc R
N23 N -0.018(3) 0.8533(17) 0.0799(14) 0.099(14) Uani 1 1 d .
H23A H -0.0733 0.8371 0.0874 0.118 Uiso 1 1 calc R
H23B H -0.0317 0.8827 0.0789 0.118 Uiso 1 1 calc R
N24 N 0.2538(17) 0.2728(7) 0.0058(8) 0.033(6) Uani 1 1 d .
H24A H 0.1897 0.2634 -0.0036 0.039 Uiso 1 1 calc R
H24B H 0.2747 0.3009 -0.0006 0.039 Uiso 1 1 calc R
N26 N -0.153(3) 0.5142(15) 0.3357(15) 0.111(15) Uani 1 1 d D
H26A H -0.0969 0.5011 0.3352 0.134 Uiso 1 1 calc R
H26B H -0.1691 0.5269 0.3657 0.134 Uiso 1 1 calc R
N27 N -0.226(3) 0.5208(15) 0.2520(10) 0.097(14) Uani 1 1 d D
H27A H -0.2873 0.5289 0.2549 0.117 Uiso 1 1 calc R
H27B H -0.2043 0.5226 0.2244 0.117 Uiso 1 1 calc R
N28 N -0.671(4) 0.1097(17) 0.3742(17) 0.120(16) Uiso 1 1 d .
H28A H -0.7285 0.1206 0.3724 0.144 Uiso 1 1 calc R
H28B H -0.6458 0.1008 0.3456 0.144 Uiso 1 1 calc R
N29 N 0.006(3) 0.893(2) 0.1777(15) 0.114(17) Uani 1 1 d .
H29A H -0.0306 0.9132 0.1708 0.137 Uiso 1 1 calc R
H29B H -0.0344 0.8688 0.1846 0.137 Uiso 1 1 calc R
N30 N -0.313(3) 0.3442(17) 0.3805(17) 0.110(15) Uiso 1 1 d .
H30A H -0.3120 0.3121 0.3772 0.132 Uiso 1 1 calc R
H30B H -0.3230 0.3481 0.3526 0.132 Uiso 1 1 calc R
C1 C 0.119(3) 0.832(2) 0.0304(19) 0.095(17) Uani 1 1 d .
H1C H 0.1392 0.8052 0.0046 0.114 Uiso 1 1 calc R
H1D H 0.1412 0.8632 0.0254 0.114 Uiso 1 1 calc R
C2 C 0.143(4) 0.8873(15) 0.2182(15) 0.079(14) Uani 1 1 d .
H2C H 0.1069 0.8576 0.2223 0.095 Uiso 1 1 calc R
H2D H 0.1928 0.9019 0.2435 0.095 Uiso 1 1 calc R
C3 C 0.508(3) 0.729(2) 0.124(2) 0.12(2) Uani 1 1 d .
H3C H 0.5370 0.7600 0.1204 0.145 Uiso 1 1 calc R
H3D H 0.5032 0.7038 0.0932 0.145 Uiso 1 1 calc R
C4 C 0.411(4) 0.7334(19) 0.1403(19) 0.095(16) Uiso 1 1 d .
H4C H 0.3672 0.7321 0.1146 0.115 Uiso 1 1 calc R
H4D H 0.4120 0.7652 0.1646 0.115 Uiso 1 1 calc R
C5 C -0.839(4) 0.0814(15) 0.1676(17) 0.084(16) Uani 1 1 d .
H5A H -0.8975 0.0576 0.1552 0.101 Uiso 1 1 calc R
H5B H -0.8583 0.1124 0.1867 0.101 Uiso 1 1 calc R
C6 C 0.269(4) 0.542(2) 0.330(2) 0.111(19) Uiso 1 1 d .
H6C H 0.2620 0.5570 0.3630 0.133 Uiso 1 1 calc R
H6D H 0.3354 0.5534 0.3225 0.133 Uiso 1 1 calc R
C7 C -0.083(5) 0.051(2) 0.025(2) 0.14(2) Uiso 1 1 d .
H7C H -0.0620 0.0736 0.0077 0.163 Uiso 1 1 calc R
H7D H -0.0246 0.0411 0.0347 0.163 Uiso 1 1 calc R
C8 C -0.681(4) 0.069(2) 0.393(2) 0.106(18) Uiso 1 1 d .
H8D H -0.7315 0.0746 0.4163 0.127 Uiso 1 1 calc R
H8C H -0.7065 0.0387 0.3681 0.127 Uiso 1 1 calc R
C9 C -0.137(3) 0.0099(15) -0.0060(15) 0.065(11) Uiso 1 1 d .
H9C H -0.0990 -0.0174 -0.0117 0.078 Uiso 1 1 calc R
H9D H -0.1456 0.0158 -0.0355 0.078 Uiso 1 1 calc R
C10 C 0.198(3) 0.5567(16) 0.3034(14) 0.068(11) Uiso 1 1 d .
H10F H 0.2158 0.5915 0.3068 0.082 Uiso 1 1 calc R
H10G H 0.1337 0.5529 0.3165 0.082 Uiso 1 1 calc R
C11 C 0.310(4) 0.2344(15) -0.0193(14) 0.077(14) Uani 1 1 d .
H11D H 0.2789 0.2170 -0.0502 0.093 Uiso 1 1 calc R
H11E H 0.3757 0.2495 -0.0233 0.093 Uiso 1 1 calc R
C12 C 0.572(4) 0.6198(19) 0.242(2) 0.11(2) Uani 1 1 d .
H12G H 0.5660 0.6395 0.2748 0.137 Uiso 1 1 calc R
H12H H 0.6174 0.5967 0.2417 0.137 Uiso 1 1 calc R
C13 C -0.014(3) 0.1151(18) 0.3180(16) 0.082(14) Uani 1 1 d .
H13G H 0.0023 0.0859 0.2940 0.099 Uiso 1 1 calc R
H13H H 0.0470 0.1377 0.3297 0.099 Uiso 1 1 calc R
C14 C -0.318(3) 0.3981(19) 0.113(2) 0.092(16) Uani 1 1 d .
H14D H -0.3339 0.4125 0.1457 0.111 Uiso 1 1 calc R
H14E H -0.3489 0.4144 0.0948 0.111 Uiso 1 1 calc R
C15 C -0.781(3) 0.0886(14) 0.1297(17) 0.077(14) Uani 1 1 d .
H15E H -0.8169 0.1046 0.1123 0.092 Uiso 1 1 calc R
H15F H -0.7686 0.0570 0.1084 0.092 Uiso 1 1 calc R
C16 C -0.945(5) 0.402(3) 0.439(3) 0.14(3) Uani 1 1 d D
H16D H -0.9080 0.4257 0.4664 0.172 Uiso 1 1 calc R
H16C H -0.9743 0.4201 0.4218 0.172 Uiso 1 1 calc R
C17 C -0.059(3) 0.1015(16) 0.3553(15) 0.066(12) Uani 1 1 d .
H17C H -0.0578 0.1308 0.3826 0.079 Uiso 1 1 calc R
H17D H -0.0214 0.0790 0.3635 0.079 Uiso 1 1 calc R
C18 C 0.317(3) 0.2002(15) 0.0047(14) 0.064(10) Uiso 1 1 d .
H18D H 0.2561 0.1774 -0.0010 0.077 Uiso 1 1 calc R
H18C H 0.3693 0.1810 -0.0084 0.077 Uiso 1 1 calc R
C19 C 0.473(3) 0.5911(16) 0.2224(14) 0.075(13) Uani 1 1 d .
H19C H 0.4784 0.5674 0.1917 0.090 Uiso 1 1 calc R
H19D H 0.4442 0.5733 0.2428 0.090 Uiso 1 1 calc R
C20 C 0.402(3) 0.4489(15) 0.1986(13) 0.061(11) Uani 1 1 d .
C21 C 0.012(4) 0.8245(17) 0.0345(12) 0.080(14) Uani 1 1 d .
H21D H -0.0198 0.8337 0.0103 0.096 Uiso 1 1 calc R
H21C H -0.0111 0.7896 0.0291 0.096 Uiso 1 1 calc R
C22 C -0.355(4) 0.349(2) 0.098(2) 0.111(19) Uiso 1 1 d .
H22C H -0.3846 0.3407 0.0667 0.133 Uiso 1 1 calc R
H22D H -0.4079 0.3437 0.1181 0.133 Uiso 1 1 calc R
C23 C -0.227(5) 0.467(2) 0.2538(18) 0.13(2) Uiso 1 1 d D
H23C H -0.2830 0.4446 0.2354 0.156 Uiso 1 1 calc R
H23D H -0.1669 0.4542 0.2427 0.156 Uiso 1 1 calc R
C24 C -0.236(3) 0.4753(17) 0.3066(15) 0.086(14) Uiso 1 1 d D
H24D H -0.2992 0.4862 0.3161 0.103 Uiso 1 1 calc R
H24C H -0.2347 0.4442 0.3124 0.103 Uiso 1 1 calc R
C25 C -0.597(5) 0.060(2) 0.415(2) 0.12(2) Uiso 1 1 d .
H25A H -0.5480 0.0494 0.3920 0.146 Uiso 1 1 calc R
H25B H -0.6140 0.0354 0.4300 0.146 Uiso 1 1 calc R
C26 C -0.233(8) 0.435(4) 0.422(4) 0.24(5) Uiso 1 1 d D
H26D H -0.1704 0.4564 0.4320 0.286 Uiso 1 1 calc R
H26C H -0.2668 0.4433 0.3982 0.286 Uiso 1 1 calc R
C27 C -0.225(12) 0.378(4) 0.409(6) 0.38(9) Uiso 1 1 d D
H27D H -0.1665 0.3719 0.3910 0.460 Uiso 1 1 calc R
H27C H -0.2157 0.3704 0.4373 0.460 Uiso 1 1 calc R
C28 C 0.079(7) 0.921(4) 0.218(4) 0.21(4) Uiso 1 1 d .
H28C H 0.1136 0.9505 0.2140 0.251 Uiso 1 1 calc R
H28D H 0.0456 0.9302 0.2477 0.251 Uiso 1 1 calc R
C29 C -1.027(8) 0.368(4) 0.454(5) 0.29(7) Uiso 1 1 d D
H29D H -1.0725 0.3868 0.4741 0.345 Uiso 1 1 calc R
H29C H -1.0629 0.3431 0.4273 0.345 Uiso 1 1 calc R
C30 C 0.511(3) 0.4620(17) 0.2020(15) 0.089(17) Uani 1 1 d .
H30E H 0.5293 0.4935 0.2260 0.134 Uiso 1 1 calc R
H30C H 0.5333 0.4641 0.1725 0.134 Uiso 1 1 calc R
H30D H 0.5402 0.4370 0.2097 0.134 Uiso 1 1 calc R

loop_
_atom_site_aniso_label
_atom_site_aniso_U_11
_atom_site_aniso_U_22
_atom_site_aniso_U_33
_atom_site_aniso_U_23
_atom_site_aniso_U_13
_atom_site_aniso_U_12
W1 0.0284(6) 0.0226(5) 0.0272(6) 0.0029(4) 0.0028(4) 0.0034(4)
W2 0.0285(6) 0.0249(5) 0.0366(6) 0.0100(5) 0.0007(5) 0.0016(5)
W3 0.0300(6) 0.0217(5) 0.0318(6) 0.0067(4) 0.0027(5) 0.0017(4)
W4 0.0347(7) 0.0249(5) 0.0344(6) 0.0048(5) 0.0019(5) 0.0065(5)
W5 0.0329(6) 0.0231(5) 0.0275(6) 0.0050(4) 0.0025(5) 0.0050(5)
W6 0.0332(7) 0.0232(5) 0.0350(6) 0.0065(5) 0.0053(5) 0.0012(5)
W7 0.0333(7) 0.0272(5) 0.0368(6) 0.0089(5) 0.0055(5) 0.0072(5)
W8 0.0428(7) 0.0233(5) 0.0295(6) 0.0071(5) 0.0078(5) 0.0098(5)
W9 0.0395(7) 0.0257(5) 0.0318(6) 0.0050(5) 0.0015(5) 0.0032(5)
W10 0.0378(7) 0.0195(5) 0.0343(6) 0.0030(4) -0.0013(5) 0.0007(5)
W11 0.0388(7) 0.0203(5) 0.0301(6) 0.0048(4) 0.0030(5) 0.0052(5)
W12 0.0392(7) 0.0204(5) 0.0242(5) 0.0008(4) -0.0020(5) 0.0016(5)
W13 0.0298(6) 0.0209(5) 0.0286(6) 0.0036(4) 0.0031(5) 0.0027(4)
W14 0.0321(7) 0.0218(5) 0.0370(6) 0.0001(5) -0.0038(5) 0.0044(5)
W15 0.0383(7) 0.0224(5) 0.0350(6) 0.0052(5) 0.0015(5) 0.0000(5)
W16 0.0335(7) 0.0262(5) 0.0317(6) 0.0055(5) 0.0029(5) 0.0032(5)
W17 0.0383(7) 0.0219(5) 0.0254(6) 0.0020(4) 0.0017(5) 0.0018(5)
W18 0.0382(7) 0.0279(5) 0.0352(6) 0.0108(5) 0.0126(5) 0.0080(5)
W19 0.0419(7) 0.0269(5) 0.0326(6) 0.0042(5) 0.0079(5) 0.0082(5)
W20 0.0453(7) 0.0237(5) 0.0298(6) 0.0050(5) 0.0124(5) 0.0097(5)
W21 0.0323(7) 0.0316(6) 0.0425(7) 0.0140(5) 0.0111(5) 0.0098(5)
W22 0.0388(7) 0.0301(6) 0.0383(7) 0.0119(5) -0.0089(5) 0.0016(5)
W23 0.0360(7) 0.0285(5) 0.0356(6) 0.0093(5) 0.0098(5) 0.0056(5)
W24 0.0408(7) 0.0241(5) 0.0474(7) 0.0122(5) -0.0046(6) 0.0046(5)
W25 0.0402(8) 0.0379(6) 0.0344(7) -0.0013(5) 0.0077(5) -0.0005(6)
W26 0.0504(8) 0.0359(6) 0.0365(7) 0.0142(5) 0.0014(6) -0.0062(6)
W27 0.0506(8) 0.0424(7) 0.0264(6) 0.0091(5) -0.0012(5) -0.0083(6)
W28 0.0631(11) 0.0599(9) 0.0390(8) -0.0119(7) -0.0018(7) 0.0044(8)
W29 0.0703(11) 0.0506(8) 0.0337(7) -0.0115(6) 0.0107(7) -0.0075(8)
W30 0.0761(12) 0.0942(13) 0.0291(8) -0.0029(8) 0.0119(7) 0.0297(10)
W31 0.0842(13) 0.0573(10) 0.0483(9) -0.0162(8) 0.0083(9) -0.0043(9)
W32 0.0665(12) 0.1219(17) 0.0280(8) -0.0035(9) 0.0068(7) -0.0175(11)
W33 0.0543(11) 0.184(3) 0.0325(9) 0.0042(12) 0.0071(8) -0.0064(13)
W34 0.1054(16) 0.0748(12) 0.0418(9) -0.0033(8) 0.0279(10) 0.0196(11)
W35 0.0558(10) 0.0673(10) 0.0506(9) -0.0206(8) 0.0151(8) -0.0058(8)
W36 0.0870(15) 0.160(2) 0.0354(9) 0.0158(11) 0.0172(9) 0.0499(15)
W37 0.0785(14) 0.1066(16) 0.0380(9) -0.0054(9) 0.0088(9) -0.0285(12)
Ni1 0.034(2) 0.0223(16) 0.0219(17) 0.0038(13) -0.0005(14) -0.0005(15)
Ni2 0.037(2) 0.0189(15) 0.0229(17) 0.0012(13) 0.0031(15) 0.0011(14)
Ni3 0.034(2) 0.0244(17) 0.035(2) 0.0057(15) 0.0051(16) 0.0052(15)
Ni4 0.032(2) 0.0177(15) 0.0310(19) 0.0038(14) 0.0054(15) 0.0026(14)
Ni5 0.037(2) 0.0227(16) 0.0312(19) 0.0079(14) 0.0065(16) 0.0057(15)
Ni6 0.031(2) 0.0218(16) 0.0286(18) 0.0074(14) 0.0010(14) 0.0047(14)
Ni7 0.040(2) 0.0193(15) 0.0281(18) -0.0005(14) -0.0068(15) 0.0069(15)
Ni8 0.044(2) 0.0245(17) 0.0257(18) 0.0008(14) -0.0011(16) -0.0008(16)
Ni9 0.030(2) 0.0274(17) 0.0280(18) 0.0040(15) 0.0039(15) 0.0014(15)
Ni10 0.039(2) 0.0284(18) 0.0273(19) -0.0034(15) 0.0018(16) 0.0023(16)
Ni11 0.046(2) 0.0195(16) 0.032(2) 0.0018(14) 0.0044(17) 0.0013(16)
Ni12 0.046(2) 0.036(2) 0.028(2) 0.0046(16) -0.0064(17) -0.0066(18)
Ni13 0.056(3) 0.043(2) 0.056(3) 0.004(2) -0.001(2) 0.010(2)
Ni14 0.043(3) 0.055(3) 0.055(3) 0.012(2) 0.002(2) 0.002(2)
Ni15 0.073(4) 0.062(3) 0.038(3) -0.009(2) 0.018(2) -0.008(3)
Ni16 0.088(4) 0.100(4) 0.034(3) 0.005(3) 0.019(3) 0.015(4)
Ni17 0.070(4) 0.133(6) 0.030(3) -0.008(3) 0.005(2) -0.015(4)
Ni18 0.114(5) 0.088(4) 0.044(3) -0.017(3) 0.026(3) -0.043(4)
Ni19 0.087(4) 0.084(4) 0.068(4) 0.022(3) 0.024(3) 0.019(3)
Ni20 0.119(6) 0.076(4) 0.057(4) -0.015(3) 0.044(4) -0.016(4)
Ni21 0.081(5) 0.194(8) 0.036(3) 0.017(4) 0.007(3) 0.019(5)
Ni22 0.040(2) 0.037(2) 0.054(3) 0.0149(19) 0.0046(19) 0.0096(18)
Ni23 0.039(2) 0.036(2) 0.048(2) -0.0032(18) -0.0043(19) 0.0115(18)
P1 0.031(4) 0.018(3) 0.024(3) 0.010(3) 0.009(3) 0.002(3)
P2 0.024(4) 0.020(3) 0.025(3) 0.006(3) -0.001(3) 0.001(3)
P3 0.042(5) 0.087(7) 0.028(4) -0.001(5) 0.010(4) -0.007(5)
P4 0.025(4) 0.016(3) 0.027(3) 0.004(3) 0.005(3) 0.002(3)
O2 0.054(14) 0.022(9) 0.039(12) 0.010(8) 0.025(10) 0.008(9)
O3 0.033(11) 0.012(7) 0.023(9) -0.007(7) -0.001(8) 0.000(7)
O4 0.022(11) 0.039(11) 0.044(12) 0.004(10) 0.005(9) -0.011(9)
O5 0.025(11) 0.031(10) 0.043(12) 0.016(9) 0.010(9) -0.001(8)
O6 0.054(15) 0.034(11) 0.038(13) -0.017(10) -0.009(11) -0.002(11)
O7 0.042(13) 0.024(10) 0.060(15) -0.013(10) 0.011(11) -0.011(9)
O8 0.058(16) 0.042(12) 0.040(13) -0.011(10) 0.006(11) 0.006(11)
O10 0.069(18) 0.060(16) 0.046(15) -0.019(12) -0.001(13) -0.004(14)
O11 0.024(10) 0.021(8) 0.032(10) 0.004(8) -0.006(8) -0.007(7)
O12 0.057(15) 0.047(12) 0.049(13) 0.025(11) 0.022(11) 0.027(11)
O13 0.054(14) 0.033(10) 0.026(10) -0.008(8) -0.008(9) 0.018(10)
O14 0.046(13) 0.024(9) 0.020(9) -0.003(8) -0.008(8) 0.000(9)
O15 0.040(13) 0.048(13) 0.053(14) 0.021(11) -0.006(11) 0.007(11)
O17 0.021(11) 0.055(14) 0.055(15) -0.015(11) 0.012(10) -0.008(10)
O18 0.030(11) 0.018(8) 0.046(12) 0.009(8) 0.004(9) 0.008(8)
O19 0.045(13) 0.033(10) 0.013(9) -0.009(8) -0.007(8) 0.003(9)
O20 0.065(15) 0.023(9) 0.027(11) -0.005(8) -0.007(10) -0.012(10)
O21 0.030(11) 0.034(10) 0.045(12) 0.014(9) 0.004(9) 0.006(9)
O22 0.034(12) 0.032(10) 0.042(12) 0.008(9) -0.021(9) -0.018(9)
O23 0.061(17) 0.050(14) 0.070(17) 0.037(13) -0.002(13) -0.006(12)
O24 0.039(12) 0.025(10) 0.059(14) 0.013(10) -0.002(10) 0.014(9)
O25 0.052(14) 0.030(10) 0.049(13) 0.021(10) 0.009(11) 0.001(10)
O26 0.029(12) 0.036(11) 0.046(13) 0.003(10) -0.011(9) -0.013(9)
O27 0.10(2) 0.039(12) 0.020(11) 0.013(9) -0.015(11) -0.027(13)
O29 0.051(14) 0.055(14) 0.029(11) 0.011(10) 0.001(10) -0.022(11)
O30 0.048(14) 0.033(11) 0.045(13) 0.018(10) 0.015(10) 0.006(10)
O31 0.054(14) 0.034(11) 0.033(11) 0.003(9) 0.003(10) 0.001(10)
O32 0.040(12) 0.038(11) 0.041(12) 0.021(10) 0.014(9) 0.012(9)
O33 0.055(15) 0.037(11) 0.044(13) 0.007(10) 0.004(11) 0.010(11)
O34 0.052(15) 0.053(14) 0.042(13) 0.013(11) 0.018(11) -0.002(12)
O35 0.043(14) 0.048(13) 0.075(17) 0.026(12) 0.031(12) 0.029(11)
O36 0.024(10) 0.028(9) 0.028(10) 0.019(8) -0.005(7) -0.005(8)
O37 0.033(11) 0.024(9) 0.033(11) 0.012(8) 0.004(8) -0.004(8)
O38 0.038(12) 0.024(9) 0.024(10) 0.000(8) -0.003(8) -0.002(8)
O39 0.027(10) 0.015(8) 0.035(10) 0.002(7) 0.008(8) -0.007(7)
O40 0.049(14) 0.040(12) 0.060(15) 0.025(11) -0.011(11) 0.002(11)
O41 0.028(11) 0.026(9) 0.022(9) -0.008(7) 0.008(8) 0.000(8)
O42 0.044(12) 0.011(8) 0.029(10) 0.003(7) -0.009(8) -0.004(8)
O43 0.026(11) 0.025(9) 0.058(14) 0.011(9) -0.003(10) 0.000(8)
O44 0.030(11) 0.017(8) 0.047(12) 0.007(8) 0.004(9) -0.017(8)
O45 0.027(11) 0.024(9) 0.037(11) 0.010(8) 0.001(8) 0.001(8)
O46 0.042(12) 0.032(10) 0.038(11) 0.016(9) 0.029(9) 0.021(9)
O48 0.049(12) 0.019(8) 0.018(9) 0.009(7) 0.008(8) 0.004(8)
O49 0.038(12) 0.018(8) 0.025(10) -0.001(7) 0.001(8) 0.000(8)
O50 0.028(11) 0.025(9) 0.044(12) 0.018(9) 0.002(9) 0.004(8)
O51 0.043(12) 0.020(8) 0.026(10) 0.004(7) 0.018(8) 0.013(8)
O54 0.058(15) 0.028(10) 0.038(12) 0.009(9) 0.015(10) -0.005(10)
O55 0.038(12) 0.009(7) 0.043(11) 0.002(8) 0.011(9) 0.007(8)
O56 0.033(12) 0.027(10) 0.051(13) 0.009(9) -0.001(9) 0.013(9)
O57 0.043(13) 0.039(11) 0.025(10) -0.004(9) 0.013(9) 0.016(10)
O58 0.038(12) 0.057(13) 0.026(10) 0.015(10) 0.012(9) 0.014(10)
O59 0.032(11) 0.023(9) 0.025(9) 0.006(7) 0.002(8) -0.002(8)
O60 0.055(15) 0.052(13) 0.036(12) 0.021(10) 0.014(10) 0.028(11)
O63 0.042(11) 0.015(8) 0.011(8) -0.003(6) -0.006(7) 0.003(8)
O64 0.038(11) 0.014(8) 0.032(10) 0.003(7) -0.019(8) 0.001(8)
O65 0.031(10) 0.022(8) 0.020(9) 0.001(7) 0.008(7) 0.015(8)
O66 0.031(11) 0.027(9) 0.026(10) 0.005(8) -0.008(8) 0.002(8)
O67 0.018(10) 0.029(10) 0.042(11) 0.000(9) -0.006(8) 0.011(8)
O68 0.042(12) 0.028(9) 0.022(10) 0.000(8) -0.003(8) 0.010(9)
O69 0.028(10) 0.021(8) 0.036(10) 0.016(8) 0.013(8) 0.016(8)
O70 0.030(11) 0.026(9) 0.039(11) 0.010(8) 0.007(9) 0.010(8)
O71 0.050(13) 0.018(8) 0.023(10) -0.002(7) -0.004(9) 0.005(8)
O72 0.022(10) 0.035(10) 0.044(12) 0.011(9) -0.006(9) -0.005(8)
O73 0.042(13) 0.046(12) 0.022(10) -0.008(9) 0.016(9) 0.006(10)
O74 0.046(13) 0.022(9) 0.031(11) 0.004(8) -0.009(9) 0.000(9)
O76 0.032(11) 0.030(10) 0.034(11) 0.010(8) -0.011(8) 0.005(8)
O77 0.013(9) 0.027(9) 0.049(12) -0.003(9) 0.006(8) -0.004(8)
O78 0.012(9) 0.030(10) 0.052(13) 0.003(9) 0.004(8) 0.000(8)
O79 0.027(10) 0.027(9) 0.034(10) 0.012(8) 0.002(8) 0.006(8)
O80 0.043(13) 0.025(9) 0.037(11) 0.000(8) -0.023(9) 0.007(9)
O82 0.019(10) 0.019(8) 0.036(11) -0.006(8) 0.003(8) -0.001(7)
O83 0.016(10) 0.031(10) 0.053(13) 0.020(9) 0.008(9) -0.007(8)
O84 0.043(12) 0.010(7) 0.030(10) 0.000(7) 0.009(9) 0.008(8)
O85 0.033(12) 0.032(10) 0.041(12) 0.010(9) 0.001(9) -0.008(9)
O86 0.038(12) 0.034(10) 0.073(15) 0.038(11) 0.029(11) 0.020(9)
O87 0.025(11) 0.057(14) 0.044(13) 0.007(11) 0.015(9) 0.007(10)
O88 0.026(12) 0.040(12) 0.064(15) -0.007(11) -0.006(10) 0.007(10)
O89 0.075(17) 0.021(9) 0.045(13) 0.016(9) -0.006(11) 0.002(10)
O91 0.017(10) 0.051(12) 0.047(12) 0.018(10) 0.013(9) 0.018(9)
O92 0.015(10) 0.035(10) 0.060(14) 0.016(10) 0.011(9) -0.001(8)
O93 0.023(10) 0.032(10) 0.032(10) 0.009(8) 0.000(8) 0.004(8)
O94 0.032(11) 0.028(9) 0.044(12) 0.018(9) 0.014(9) 0.009(8)
O95 0.061(14) 0.015(8) 0.029(10) 0.005(8) 0.012(10) -0.008(9)
O96 0.041(14) 0.063(15) 0.065(16) 0.031(13) 0.025(12) 0.011(12)
O97 0.039(13) 0.040(11) 0.039(12) 0.012(10) 0.008(9) 0.013(10)
O98 0.029(11) 0.031(10) 0.052(13) 0.004(10) -0.008(10) -0.005(9)
O99 0.061(14) 0.022(9) 0.012(8) 0.001(7) 0.004(8) 0.008(9)
O102 0.029(11) 0.025(9) 0.034(11) 0.006(8) -0.002(8) 0.000(8)
O103 0.039(13) 0.025(10) 0.070(16) 0.000(10) 0.012(11) 0.015(9)
O104 0.038(12) 0.021(9) 0.033(11) -0.004(8) 0.005(9) 0.016(8)
O105 0.036(12) 0.025(9) 0.032(11) 0.005(8) -0.002(8) 0.008(8)
O106 0.041(12) 0.004(7) 0.047(12) -0.004(8) 0.003(9) 0.003(8)
O107 0.065(16) 0.020(9) 0.039(12) -0.003(9) 0.009(11) 0.009(10)
O108 0.025(11) 0.033(10) 0.048(12) 0.014(9) -0.006(9) 0.001(8)
O109 0.09(2) 0.071(17) 0.044(15) 0.032(13) -0.004(14) -0.023(15)
O110 0.055(14) 0.029(10) 0.031(11) 0.011(9) 0.007(9) 0.020(10)
O112 0.043(13) 0.045(11) 0.023(10) 0.020(9) 0.004(9) -0.007(10)
O113 0.081(18) 0.025(10) 0.035(12) -0.005(9) 0.019(12) 0.014(11)
O114 0.054(15) 0.050(13) 0.042(13) 0.023(11) 0.003(11) -0.015(11)
O115 0.039(12) 0.034(10) 0.022(9) 0.009(8) 0.002(8) 0.023(9)
O116 0.031(11) 0.033(10) 0.032(11) 0.012(9) -0.003(8) -0.003(9)
O117 0.039(13) 0.037(11) 0.053(14) 0.019(10) -0.016(10) -0.009(10)
O119 0.045(15) 0.075(17) 0.031(12) -0.023(12) 0.002(10) 0.007(13)
O120 0.057(16) 0.088(19) 0.020(11) -0.002(12) 0.000(10) -0.018(14)
O121 0.038(13) 0.077(17) 0.039(13) 0.012(12) 0.001(10) 0.021(12)
O122 0.11(2) 0.10(2) 0.017(12) -0.005(13) 0.019(13) 0.038(19)
O124 0.048(16) 0.13(2) 0.040(14) -0.009(15) 0.008(12) 0.042(17)
O125 0.09(2) 0.10(2) 0.013(10) -0.005(12) 0.007(11) 0.047(17)
O126 0.14(3) 0.071(18) 0.025(13) -0.016(12) 0.039(15) -0.033(18)
O127 0.052(16) 0.10(2) 0.028(12) -0.002(13) -0.005(11) -0.022(15)
O129 0.09(2) 0.15(3) 0.032(15) 0.016(17) 0.021(15) -0.02(2)
O130 0.11(2) 0.049(14) 0.042(15) 0.005(12) 0.012(15) 0.020(15)
O131 0.068(19) 0.09(2) 0.058(18) -0.017(15) 0.017(15) -0.040(16)
O132 0.08(2) 0.083(19) 0.027(13) -0.021(13) -0.013(13) -0.016(16)
O133 0.10(2) 0.11(2) 0.018(12) -0.004(13) 0.017(13) 0.043(19)
O136 0.14(3) 0.26(5) 0.032(16) 0.05(2) 0.041(19) 0.12(4)
O137 0.17(4) 0.055(17) 0.051(18) 0.011(14) 0.02(2) -0.01(2)
O138 0.09(2) 0.10(2) 0.043(15) 0.009(15) 0.037(15) 0.004(18)
O141 0.08(2) 0.25(5) 0.11(3) 0.11(3) 0.04(2) 0.06(3)
O143 0.061(16) 0.053(14) 0.043(14) 0.000(11) 0.022(12) -0.005(12)
O145 0.061(17) 0.052(14) 0.055(16) -0.017(12) 0.027(13) -0.019(13)
O146 0.11(2) 0.09(2) 0.023(12) 0.018(13) 0.018(14) 0.017(18)
O147 0.10(3) 0.20(4) 0.018(13) -0.010(18) 0.010(14) 0.05(3)
O148 0.11(2) 0.041(13) 0.054(17) -0.004(12) 0.021(16) -0.020(15)
O149 0.15(3) 0.057(17) 0.039(15) -0.002(13) 0.026(17) 0.016(18)
O150 0.10(2) 0.10(2) 0.020(12) 0.011(13) 0.019(12) -0.038(17)
O151 0.065(19) 0.18(3) 0.020(13) -0.009(17) 0.013(12) -0.01(2)
O152 0.10(2) 0.08(2) 0.041(15) -0.002(14) 0.031(15) -0.009(18)
O154 0.14(3) 0.052(17) 0.12(3) -0.009(18) 0.02(2) 0.02(2)
O156 0.11(2) 0.09(2) 0.023(13) -0.024(13) 0.018(14) -0.002(18)
O157 0.08(2) 0.09(2) 0.037(14) -0.018(14) -0.003(13) 0.010(17)
O1W 0.08(2) 0.064(18) 0.12(3) 0.014(18) 0.030(19) -0.005(16)
O2W 0.058(17) 0.028(11) 0.09(2) -0.005(12) 0.018(14) -0.002(11)
O4W 0.16(4) 0.15(4) 0.21(5) 0.11(4) 0.07(4) 0.06(3)
O12W 0.13(3) 0.12(3) 0.06(2) -0.015(19) 0.03(2) 0.07(2)
O13W 0.09(3) 0.25(5) 0.034(17) -0.03(2) -0.015(17) -0.02(3)
O14W 0.06(2) 0.23(5) 0.052(19) 0.03(2) -0.023(15) -0.03(2)
O15W 0.078(18) 0.049(13) 0.037(13) 0.003(11) -0.013(12) 0.025(13)
O16W 0.056(15) 0.069(15) 0.031(12) 0.021(11) -0.013(10) -0.003(12)
O17W 0.042(14) 0.061(14) 0.031(12) -0.007(10) 0.017(10) -0.005(11)
O18W 0.035(12) 0.042(12) 0.041(12) 0.009(10) 0.004(9) -0.004(10)
N1 0.07(2) 0.035(16) 0.08(3) -0.019(16) -0.007(19) -0.010(16)
N2 0.051(18) 0.032(13) 0.046(16) 0.006(12) 0.017(13) -0.003(12)
N3 0.059(19) 0.051(16) 0.028(13) 0.009(12) -0.009(12) 0.023(14)
N4 0.06(2) 0.11(3) 0.041(18) 0.009(19) -0.003(15) 0.03(2)
N6 0.11(4) 0.12(4) 0.08(3) -0.08(3) 0.04(3) -0.03(3)
N7 0.09(3) 0.052(17) 0.032(16) 0.002(13) 0.002(16) 0.011(17)
N8 0.13(4) 0.18(5) 0.10(4) 0.06(4) 0.07(3) 0.06(4)
N9 0.13(4) 0.14(5) 0.16(5) -0.08(4) 0.07(4) -0.07(4)
N10 0.22(7) 0.27(8) 0.06(3) 0.04(4) 0.08(4) 0.09(6)
N11 0.059(19) 0.034(13) 0.033(14) 0.000(11) -0.001(13) -0.004(13)
N13 0.06(2) 0.039(15) 0.037(15) -0.004(12) 0.005(14) 0.003(14)
N14 0.055(19) 0.030(13) 0.07(2) 0.018(14) -0.009(15) -0.002(13)
N17 0.039(17) 0.066(19) 0.047(17) 0.010(15) -0.012(13) 0.020(15)
N18 0.039(17) 0.063(19) 0.09(2) 0.043(18) 0.029(16) -0.016(15)
N19 0.046(19) 0.041(16) 0.08(2) -0.005(16) -0.011(17) -0.003(14)
N20 0.10(3) 0.08(3) 0.10(3) 0.07(2) -0.01(2) 0.00(2)
N21 0.050(16) 0.034(12) 0.013(10) -0.003(9) 0.010(10) 0.017(12)
N22 0.053(19) 0.045(15) 0.060(19) 0.020(14) 0.031(15) 0.011(14)
N23 0.05(2) 0.13(4) 0.11(3) 0.01(3) 0.01(2) 0.05(2)
N24 0.033(14) 0.016(10) 0.051(15) 0.009(10) 0.021(11) 0.012(10)
N26 0.09(3) 0.12(4) 0.13(4) 0.05(3) 0.01(3) 0.00(3)
N27 0.10(3) 0.16(4) 0.034(19) 0.03(2) 0.018(19) 0.03(3)
N29 0.08(3) 0.18(5) 0.08(3) 0.02(3) 0.02(2) 0.05(3)
C1 0.04(3) 0.14(5) 0.10(4) 0.04(4) 0.00(3) 0.02(3)
C2 0.11(4) 0.06(2) 0.07(3) 0.02(2) -0.03(3) 0.02(3)
C3 0.06(3) 0.19(6) 0.19(6) 0.17(6) 0.05(4) 0.03(3)
C5 0.12(4) 0.05(2) 0.09(3) 0.03(2) -0.05(3) 0.01(2)
C11 0.13(4) 0.06(3) 0.04(2) 0.01(2) 0.00(2) 0.04(3)
C12 0.09(4) 0.08(3) 0.19(6) 0.07(4) -0.05(4) -0.01(3)
C13 0.04(2) 0.10(4) 0.08(3) 0.00(3) -0.02(2) -0.01(2)
C14 0.03(2) 0.11(4) 0.13(5) 0.03(3) 0.01(2) 0.01(2)
C15 0.10(4) 0.06(2) 0.11(4) 0.05(3) 0.01(3) 0.06(2)
C16 0.10(5) 0.20(8) 0.16(7) 0.10(6) -0.03(4) 0.01(5)
C17 0.04(2) 0.08(3) 0.08(3) 0.05(2) -0.02(2) -0.03(2)
C19 0.09(3) 0.07(3) 0.04(2) -0.02(2) -0.02(2) 0.03(3)
C20 0.03(2) 0.07(2) 0.05(2) -0.019(18) -0.008(16) -0.013(18)
C21 0.13(4) 0.09(3) 0.017(17) -0.001(18) 0.01(2) 0.04(3)
C30 0.04(2) 0.10(4) 0.07(3) -0.04(3) -0.01(2) 0.00(2)

loop_
_atom_type_symbol
_atom_type_description
_atom_type_scat_dispersion_real
_atom_type_scat_dispersion_imag
_atom_type_scat_source
C C 0.0033 0.0016 'International Tables Vol C Tables 4.2.6.8 and 6.1.1.4'
H H 0.0000 0.0000 'International Tables Vol C Tables 4.2.6.8 and 6.1.1.4'
N N 0.0061 0.0033 'International Tables Vol C Tables 4.2.6.8 and 6.1.1.4'
O O 0.0106 0.0060 'International Tables Vol C Tables 4.2.6.8 and 6.1.1.4'
P P 0.1023 0.0942 'International Tables Vol C Tables 4.2.6.8 and 6.1.1.4'
Ni Ni 0.3393 1.1124 'International Tables Vol C Tables 4.2.6.8 and 6.1.1.4'
W W -0.8490 6.8722 'International Tables Vol C Tables 4.2.6.8 and 6.1.1.4'

loop_
_geom_angle_atom_site_label_1
_geom_angle_atom_site_label_2
_geom_angle_atom_site_label_3
_geom_angle
_geom_angle_site_symmetry_1
_geom_angle_site_symmetry_3
O57 W1 O52 105.5(9) . .
O57 W1 O108 101.7(9) . .
O52 W1 O108 94.1(8) . .
O57 W1 O55 99.6(8) . .
O52 W1 O55 90.8(8) . .
O108 W1 O55 156.0(8) . .
O57 W1 O14 98.7(9) . .
O52 W1 O14 155.8(8) . .
O108 W1 O14 81.9(8) . .
O55 W1 O14 84.1(7) . .
O57 W1 O111 170.0(8) . .
O52 W1 O111 84.0(7) . .
O108 W1 O111 73.9(7) . .
O55 W1 O111 83.2(7) . .
O14 W1 O111 71.9(7) . .
O98 W2 O70 103.8(9) . .
O98 W2 O49 102.3(9) . .
O70 W2 O49 90.5(8) . .
O98 W2 O32 100.7(9) . .
O70 W2 O32 91.7(8) . .
O49 W2 O32 155.7(8) . .
O98 W2 O21 99.9(9) . .
O70 W2 O21 156.2(8) . .
O49 W2 O21 82.6(8) . .
O32 W2 O21 85.7(8) . .
O98 W2 O82 169.4(8) . .
O70 W2 O82 85.5(7) . .
O49 W2 O82 72.1(7) . .
O32 W2 O82 84.0(7) . .
O21 W2 O82 70.7(7) . .
O5 W3 O21 100.1(9) . .
O5 W3 O44 100.2(8) . .
O21 W3 O44 88.4(9) . .
O5 W3 O41 103.1(9) . .
O21 W3 O41 156.7(8) . .
O44 W3 O41 89.8(8) . .
O5 W3 O61 104.6(8) . .
O21 W3 O61 90.1(8) . .
O44 W3 O61 155.1(7) . .
O41 W3 O61 82.0(8) . .
O5 W3 O82 168.7(8) . .
O21 W3 O82 72.7(7) . .
O44 W3 O82 71.3(6) . .
O41 W3 O82 84.7(7) . .
O61 W3 O82 84.4(7) . .
O87 W4 O42 104.8(10) . .
O87 W4 O118 101.5(9) . .
O42 W4 O118 90.8(8) . .
O87 W4 O59 101.6(9) . .
O42 W4 O59 90.3(8) . .
O118 W4 O59 155.8(8) . .
O87 W4 O24 96.6(10) . .
O42 W4 O24 158.6(9) . .
O118 W4 O24 82.9(8) . .
O59 W4 O24 87.3(8) . .
O87 W4 O79 170.0(9) . .
O42 W4 O79 84.1(7) . .
O118 W4 O79 73.3(7) . .
O59 W4 O79 82.8(7) . .
O24 W4 O79 74.5(7) . .
O46 W5 O14 102.2(8) . .
O46 W5 O115 101.2(9) . .
O14 W5 O115 90.3(8) . .
O46 W5 O41 103.1(9) . .
O14 W5 O41 89.7(7) . .
O115 W5 O41 155.1(8) . .
O46 W5 O38 100.9(8) . .
O14 W5 O38 156.9(8) . .
O115 W5 O38 86.9(7) . .
O41 W5 O38 83.4(7) . .
O46 W5 O111 171.2(8) . .
O14 W5 O111 72.3(7) . .
O115 W5 O111 72.3(7) . .
O41 W5 O111 84.0(7) . .
O38 W5 O111 85.0(7) . .
O77 W6 O45 103.8(8) . .
O77 W6 O31 101.6(10) . .
O45 W6 O31 90.0(8) . .
O77 W6 O19 101.6(9) . .
O45 W6 O19 92.5(8) . .
O31 W6 O19 155.4(9) . .
O77 W6 O16 101.9(8) . .
O45 W6 O16 154.3(8) . .
O31 W6 O16 84.2(8) . .
O19 W6 O16 83.0(8) . .
O77 W6 O105 172.3(7) . .
O45 W6 O105 83.1(7) . .
O31 W6 O105 81.7(8) . .
O19 W6 O105 74.3(7) . .
O16 W6 O105 71.3(7) . .
O103 W7 O100 102.9(9) . .
O103 W7 O86 99.6(9) . .
O100 W7 O86 157.3(8) . .
O103 W7 O91 100.9(9) . .
O100 W7 O91 92.5(8) . .
O86 W7 O91 80.7(8) . .
O103 W7 O116 100.8(9) . .
O100 W7 O116 91.6(8) . .
O86 W7 O116 86.7(8) . .
O91 W7 O116 156.3(8) . .
O103 W7 O65 171.9(8) . .
O100 W7 O65 83.7(7) . .
O86 W7 O65 73.6(7) . .
O91 W7 O65 73.8(7) . .
O116 W7 O65 83.5(7) . .
O2 W8 O112 105.0(9) . .
O2 W8 O54 99.2(9) . .
O112 W8 O54 96.3(10) . .
O2 W8 O110 99.6(9) . .
O112 W8 O110 86.9(9) . .
O54 W8 O110 159.4(8) . .
O2 W8 O26 99.5(9) . .
O112 W8 O26 154.5(8) . .
O54 W8 O26 86.7(9) . .
O110 W8 O26 82.1(8) . .
O2 W8 O71 169.9(9) . .
O112 W8 O71 82.0(7) . .
O54 W8 O71 87.1(7) . .
O110 W8 O71 73.2(7) . .
O26 W8 O71 72.8(8) . .
O13 W9 O81 103.7(10) . .
O13 W9 O67 103.3(9) . .
O81 W9 O67 86.4(8) . .
O13 W9 O26 102.3(10) . .
O81 W9 O26 88.9(9) . .
O67 W9 O26 154.4(8) . .
O13 W9 O101 101.6(9) . .
O81 W9 O101 154.4(9) . .
O67 W9 O101 84.6(8) . .
O26 W9 O101 89.0(9) . .
O22 W10 O102 103.2(9) . .
O22 W10 O74 104.1(9) . .
O102 W10 O74 89.3(8) . .
O22 W10 O72 99.7(9) . .
O102 W10 O72 87.7(8) . .
O74 W10 O72 156.1(8) . .
O22 W10 O30 101.8(9) . .
O102 W10 O30 155.0(8) . .
O74 W10 O30 86.0(9) . .
O72 W10 O30 86.8(9) . .
O22 W10 O69 169.9(8) . .
O102 W10 O69 71.5(7) . .
O74 W10 O69 84.6(7) . .
O72 W10 O69 71.9(7) . .
O30 W10 O69 83.6(7) . .
O3 W11 O18 103.9(8) . .
O3 W11 O116 99.6(8) . .
O18 W11 O116 94.4(8) . .
O3 W11 O19 101.5(8) . 2_565
O18 W11 O19 88.7(8) . 2_565
O116 W11 O19 157.3(8) . 2_565
O3 W11 O95 97.9(7) . 2_565
O18 W11 O95 157.6(8) . 2_565
O116 W11 O95 87.0(8) . 2_565
O19 W11 O95 81.8(8) 2_565 2_565
O3 W11 O105 170.8(7) . 2_565
O18 W11 O105 83.9(8) . 2_565
O116 W11 O105 84.6(7) . 2_565
O19 W11 O105 73.4(7) 2_565 2_565
O95 W11 O105 74.0(7) 2_565 2_565
O20 W12 O104 103.4(9) . .
O20 W12 O59 101.3(9) . .
O104 W12 O59 91.8(8) . .
O20 W12 O64 101.0(9) . .
O104 W12 O64 90.3(8) . .
O59 W12 O64 156.5(7) . .
O20 W12 O102 99.3(8) . .
O104 W12 O102 157.1(8) . .
O59 W12 O102 86.8(7) . .
O64 W12 O102 82.3(7) . .
O20 W12 O69 170.5(8) . .
O104 W12 O69 84.3(7) . .
O59 W12 O69 83.8(7) . .
O64 W12 O69 73.1(7) . .
O102 W12 O69 72.8(7) . .
O68 W13 O36 104.3(9) . .
O68 W13 O49 101.8(8) . .
O36 W13 O49 91.8(8) . .
O68 W13 O55 100.4(8) . .
O36 W13 O55 91.3(7) . .
O49 W13 O55 156.1(7) . .
O68 W13 O44 99.4(8) . .
O36 W13 O44 156.2(8) . .
O49 W13 O44 80.7(8) . .
O55 W13 O44 87.1(8) . .
O68 W13 O82 169.3(8) . .
O36 W13 O82 85.4(7) . .
O49 W13 O82 73.0(7) . .
O55 W13 O82 83.6(7) . .
O44 W13 O82 70.8(7) . .
O88 W14 O80 106.8(9) . .
O88 W14 O78 101.6(10) . .
O80 W14 O78 89.4(9) . .
O88 W14 O64 100.4(10) . .
O80 W14 O64 91.3(8) . .
O78 W14 O64 156.8(7) . .
O88 W14 O72 97.5(9) . .
O80 W14 O72 155.7(8) . .
O78 W14 O72 86.7(8) . .
O64 W14 O72 83.1(7) . .
O88 W14 O69 168.3(8) . .
O80 W14 O69 83.0(7) . .
O78 W14 O69 84.6(7) . .
O64 W14 O69 72.5(7) . .
O72 W14 O69 72.8(7) . .
O33 W15 O16 102.6(10) . .
O33 W15 O99 103.0(9) . .
O16 W15 O99 154.2(8) . .
O33 W15 O95 102.9(9) . .
O16 W15 O95 89.2(9) . .
O99 W15 O95 88.0(8) . .
O33 W15 O67 101.2(9) . .
O16 W15 O67 87.1(8) . .
O99 W15 O67 85.1(8) . .
O95 W15 O67 155.9(7) . .
O60 W16 O50 104.9(9) . .
O60 W16 O110 101.2(9) . .
O50 W16 O110 91.1(8) . .
O60 W16 O31 102.5(10) . .
O50 W16 O31 90.9(8) . .
O110 W16 O31 154.8(9) . .
O60 W16 O81 101.7(9) . .
O50 W16 O81 153.4(8) . .
O110 W16 O81 83.4(8) . .
O31 W16 O81 83.6(8) . .
O60 W16 O71 170.7(8) . .
O50 W16 O71 83.3(7) . .
O110 W16 O71 73.9(7) . .
O31 W16 O71 81.4(8) . .
O81 W16 O71 70.1(7) . .
O62 W17 O37 103.5(9) . .
O62 W17 O84 101.2(9) . .
O37 W17 O84 89.1(8) . .
O62 W17 O108 99.6(9) . .
O37 W17 O108 91.8(8) . .
O84 W17 O108 158.3(8) . .
O62 W17 O115 101.0(8) . .
O37 W17 O115 155.3(8) . .
O84 W17 O115 88.1(7) . .
O108 W17 O115 82.1(7) . .
O62 W17 O111 171.3(8) . .
O37 W17 O111 81.7(7) . .
O84 W17 O111 85.7(7) . .
O108 W17 O111 73.0(7) . .
O115 W17 O111 73.6(7) . .
O12 W18 O25 101.5(10) . .
O12 W18 O61 103.1(9) . .
O25 W18 O61 155.2(8) . .
O12 W18 O83 101.2(9) . .
O25 W18 O83 90.7(9) . .
O61 W18 O83 87.2(8) . .
O12 W18 O38 101.1(9) . .
O25 W18 O38 89.5(9) . .
O61 W18 O38 83.1(8) . .
O83 W18 O38 157.2(8) . .
O12 W18 O47 172.0(8) . .
O25 W18 O47 73.8(7) . .
O61 W18 O47 82.1(7) . .
O83 W18 O47 72.7(7) . .
O38 W18 O47 85.5(7) . .
O113 W19 O58 102.4(9) . .
O113 W19 O86 103.9(10) . .
O58 W19 O86 90.9(8) . .
O113 W19 O101 100.7(10) . 2_565
O58 W19 O101 86.7(9) . 2_565
O86 W19 O101 155.2(8) . 2_565
O113 W19 O99 103.7(9) . 2_565
O58 W19 O99 153.3(8) . 2_565
O86 W19 O99 88.4(8) . 2_565
O101 W19 O99 82.9(8) 2_565 2_565
O107 W20 O56 103.9(9) . .
O107 W20 O97 103.4(10) . .
O56 W20 O97 92.3(9) . .
O107 W20 O84 100.7(9) . .
O56 W20 O84 90.8(8) . .
O97 W20 O84 154.2(8) . .
O107 W20 O25 100.2(9) . .
O56 W20 O25 156.0(9) . .
O97 W20 O25 81.6(9) . .
O84 W20 O25 85.3(8) . .
O107 W20 O47 170.5(8) . .
O56 W20 O47 84.7(7) . .
O97 W20 O47 71.6(7) . .
O84 W20 O47 83.1(6) . .
O25 W20 O47 71.3(7) . .
O35 W21 O92 104.7(10) . .
O35 W21 O32 100.8(10) . .
O92 W21 O32 91.0(8) . .
O35 W21 O97 102.6(10) . .
O92 W21 O97 89.2(9) . .
O32 W21 O97 155.7(9) . .
O35 W21 O83 97.8(9) . .
O92 W21 O83 157.4(8) . .
O32 W21 O83 87.5(8) . .
O97 W21 O83 83.1(8) . .
O35 W21 O47 169.7(9) . .
O92 W21 O47 84.5(7) . .
O32 W21 O47 83.6(7) . .
O97 W21 O47 72.3(7) . .
O83 W21 O47 72.9(7) . .
O15 W22 O76 101.8(9) . .
O15 W22 O117 100.5(10) . .
O76 W22 O117 93.6(9) . .
O15 W22 O118 102.8(9) . .
O76 W22 O118 89.9(8) . .
O117 W22 O118 155.2(8) . .
O15 W22 O43 100.1(9) . .
O76 W22 O43 157.9(8) . .
O117 W22 O43 85.2(8) . .
O118 W22 O43 82.4(8) . .
O15 W22 O79 172.2(8) . .
O76 W22 O79 85.0(7) . .
O117 W22 O79 82.8(7) . .
O118 W22 O79 73.1(7) . .
O43 W22 O79 73.0(7) . .
O96 W23 O75 101.3(11) . .
O96 W23 O91 100.2(10) . .
O75 W23 O91 94.0(9) . .
O96 W23 O54 99.6(10) . 2_565
O75 W23 O54 93.4(9) . 2_565
O91 W23 O54 157.0(8) . 2_565
O96 W23 O58 100.6(10) . .
O75 W23 O58 158.1(8) . .
O91 W23 O58 82.5(9) . .
O54 W23 O58 82.6(8) 2_565 .
O96 W23 O65 171.6(9) . .
O75 W23 O65 85.7(8) . .
O91 W23 O65 74.3(7) . .
O54 W23 O65 84.6(7) 2_565 .
O58 W23 O65 72.5(7) . .
O40 W24 O43 102.4(9) . .
O40 W24 O24 100.8(10) . .
O43 W24 O24 88.9(9) . .
O40 W24 O89 102.3(10) . .
O43 W24 O89 88.8(9) . .
O24 W24 O89 156.7(8) . .
O40 W24 O74 102.1(9) . .
O43 W24 O74 155.5(8) . .
O24 W24 O74 88.4(9) . .
O89 W24 O74 84.1(9) . .
O40 W24 O79 172.3(9) . .
O43 W24 O79 72.1(7) . .
O24 W24 O79 74.1(7) . .
O89 W24 O79 83.2(7) . .
O74 W24 O79 83.8(7) . .
O17 W25 O73 103.8(10) . .
O17 W25 O114 101.4(11) . .
O73 W25 O114 89.6(9) . .
O17 W25 O78 100.9(9) . .
O73 W25 O78 90.7(8) . .
O114 W25 O78 157.0(9) . .
O17 W25 O34 99.6(10) . .
O73 W25 O34 156.6(9) . .
O114 W25 O34 84.2(10) . .
O78 W25 O34 86.5(9) . .
O17 W25 O66 172.1(10) . .
O73 W25 O66 83.1(8) . .
O114 W25 O66 74.6(8) . .
O78 W25 O66 82.6(7) . .
O34 W25 O66 73.5(8) . .
O23 W26 O27 101.6(11) . .
O23 W26 O89 101.7(10) . .
O27 W26 O89 88.0(11) . .
O23 W26 O34 102.2(11) . .
O27 W26 O34 88.6(11) . .
O89 W26 O34 156.0(8) . .
O23 W26 O30 103.3(10) . .
O27 W26 O30 155.0(8) . .
O89 W26 O30 85.0(9) . .
O34 W26 O30 88.2(9) . .
O23 W26 O66 172.4(10) . .
O27 W26 O66 72.7(7) . .
O89 W26 O66 83.3(7) . .
O34 W26 O66 73.0(8) . .
O30 W26 O66 82.7(7) . .
O109 W27 O29 102.8(10) . .
O109 W27 O117 100.1(12) . .
O29 W27 O117 93.1(10) . .
O109 W27 O114 102.9(12) . .
O29 W27 O114 89.5(10) . .
O117 W27 O114 155.6(9) . .
O109 W27 O27 99.9(10) . .
O29 W27 O27 157.3(9) . .
O117 W27 O27 84.2(10) . .
O114 W27 O27 84.1(10) . .
O109 W27 O66 171.7(9) . .
O29 W27 O66 84.8(8) . .
O117 W27 O66 82.7(8) . .
O114 W27 O66 73.4(8) . .
O27 W27 O66 72.5(7) . .
O125 W28 O119 103.6(13) . .
O125 W28 O143 102.1(11) . .
O119 W28 O143 89.6(10) . .
O125 W28 O130 103.2(12) . .
O119 W28 O130 90.2(11) . .
O143 W28 O130 154.1(12) . .
O125 W28 O132 102.7(13) . .
O119 W28 O132 153.6(11) . .
O143 W28 O132 83.2(12) . .
O130 W28 O132 85.5(12) . .
O125 W28 O121 172.7(10) . .
O119 W28 O121 71.2(9) . .
O143 W28 O121 83.4(9) . .
O130 W28 O121 72.1(10) . .
O132 W28 O121 82.7(9) . .
O10 W29 O9 107.0(14) . .
O10 W29 O6 111.6(11) . .
O9 W29 O6 110.0(13) . .
O10 W29 O8 111.5(12) . .
O9 W29 O8 107.7(13) . .
O6 W29 O8 109.0(10) . .
O122 W30 O123 102.1(14) . .
O122 W30 O138 103.0(14) . .
O123 W30 O138 154.9(13) . .
O122 W30 O124 102.5(13) . .
O123 W30 O124 85.9(14) . .
O138 W30 O124 88.7(14) . .
O122 W30 O143 103.1(12) . .
O123 W30 O143 83.3(11) . .
O138 W30 O143 91.0(12) . .
O124 W30 O143 153.8(10) . .
O154 W31 O156 100.1(16) . .
O154 W31 O148 103.8(16) . .
O156 W31 O148 89.5(13) . .
O154 W31 O144 102.5(15) . .
O156 W31 O144 156.7(12) . .
O148 W31 O144 90.4(11) . .
O154 W31 O130 101.8(15) . .
O156 W31 O130 84.0(12) . .
O148 W31 O130 154.3(12) . .
O144 W31 O130 86.1(12) . .
O154 W31 O121 173.4(14) . .
O156 W31 O121 83.6(11) . .
O148 W31 O121 81.7(10) . .
O144 W31 O121 73.4(10) . .
O130 W31 O121 72.9(9) . .
O129 W32 O139 102.8(16) . .
O129 W32 O132 102.9(14) . .
O139 W32 O132 154.3(14) . .
O129 W32 O126 103.1(15) . .
O139 W32 O126 88.8(16) . .
O132 W32 O126 86.2(13) . .
O129 W32 O123 101.3(15) . .
O139 W32 O123 88.2(14) . .
O132 W32 O123 86.0(13) . .
O126 W32 O123 155.4(11) . .
O129 W32 O127 172.8(12) . .
O139 W32 O127 71.0(13) . .
O132 W32 O127 83.4(10) . .
O126 W32 O127 73.6(10) . .
O123 W32 O127 82.4(11) . .
O141 W33 O142 99(2) . .
O141 W33 O151 102.7(16) . .
O142 W33 O151 87.8(17) . .
O141 W33 O139 102.3(16) . .
O142 W33 O139 89.9(15) . .
O151 W33 O139 154.9(14) . .
O141 W33 O134 124.3(17) . .
O142 W33 O134 136.5(12) . .
O151 W33 O134 81.9(13) . .
O139 W33 O134 82.7(11) . .
O141 W33 O127 171.9(14) . .
O142 W33 O127 85.1(13) . .
O151 W33 O127 84.3(11) . .
O139 W33 O127 70.7(12) . .
O134 W33 O127 52.0(8) . .
O137 W34 O152 105.0(13) . .
O137 W34 O157 100.1(16) . .
O152 W34 O157 90.4(13) . .
O137 W34 O138 100.3(13) . .
O152 W34 O138 154.6(13) . .
O157 W34 O138 87.4(12) . .
O137 W34 O159 111.8(15) . .
O152 W34 O159 89.9(12) . .
O157 W34 O159 146.8(12) . .
O138 W34 O159 78.5(11) . .
O137 W34 O133 171.6(11) . .
O152 W34 O133 82.6(10) . .
O157 W34 O133 83.4(12) . .
O138 W34 O133 72.1(10) . .
O159 W34 O133 63.8(9) . .
O131 W35 O145 102.7(13) . .
O131 W35 O157 99.2(15) . .
O145 W35 O157 89.5(11) . .
O131 W35 O144 104.8(14) . .
O145 W35 O144 91.1(11) . .
O157 W35 O144 155.2(12) . .
O131 W35 O119 101.4(12) . .
O145 W35 O119 155.8(10) . .
O157 W35 O119 85.7(11) . .
O144 W35 O119 83.7(11) . .
O131 W35 O121 171.8(12) . .
O145 W35 O121 85.3(9) . .
O157 W35 O121 82.2(11) . .
O144 W35 O121 73.2(10) . .
O119 W35 O121 70.6(9) . .
O159 W36 O136 103(2) . .
O159 W36 O147 94.6(17) . .
O136 W36 O147 102.4(15) . .
O159 W36 O124 81.9(13) . .
O136 W36 O124 101.2(12) . .
O147 W36 O124 156.3(14) . .
O159 W36 O142 158.6(13) . .
O136 W36 O142 97.8(19) . .
O147 W36 O142 84.8(17) . .
O124 W36 O142 90.2(13) . .
O159 W36 O133 74.9(13) . .
O136 W36 O133 174.0(13) . .
O147 W36 O133 83.5(13) . .
O124 W36 O133 72.9(9) . .
O142 W36 O133 83.8(12) . .
O134 W37 O158 116.9(18) . .
O134 W37 O153 75.6(12) . .
O158 W37 O153 103.3(17) . .
O134 W37 O156 139.3(13) . .
O158 W37 O156 103.3(18) . .
O153 W37 O156 90.4(12) . .
O134 W37 O126 91.3(14) . .
O158 W37 O126 100.8(17) . .
O153 W37 O126 155.8(12) . .
O156 W37 O126 86.6(12) . .
O134 W37 O127 58.1(11) . .
O158 W37 O127 171.0(16) . .
O153 W37 O127 83.1(10) . .
O156 W37 O127 82.8(11) . .
O126 W37 O127 72.7(10) . .
O93 Ni1 O11 97.5(7) . .
O93 Ni1 O76 81.9(7) . .
O11 Ni1 O76 173.9(8) . .
O93 Ni1 O42 174.5(8) . .
O11 Ni1 O42 82.1(7) . .
O76 Ni1 O42 97.9(7) . .
O93 Ni1 O5 90.5(7) . .
O11 Ni1 O5 97.0(7) . .
O76 Ni1 O5 89.0(8) . .
O42 Ni1 O5 95.0(7) . .
O93 Ni1 O63 84.6(7) . .
O11 Ni1 O63 81.9(7) . .
O76 Ni1 O63 92.0(7) . .
O42 Ni1 O63 89.9(7) . .
O5 Ni1 O63 174.8(7) . .
O39 Ni2 O4 98.4(8) . .
O39 Ni2 O48 95.9(7) . .
O4 Ni2 O48 94.9(8) . .
O39 Ni2 O52 82.8(7) . .
O4 Ni2 O52 91.7(8) . .
O48 Ni2 O52 173.5(7) . .
O39 Ni2 O37 170.9(7) . .
O4 Ni2 O37 90.6(8) . .
O48 Ni2 O37 84.2(7) . .
O52 Ni2 O37 96.0(7) . .
O39 Ni2 O51 83.2(7) . .
O4 Ni2 O51 178.1(8) . .
O48 Ni2 O51 83.8(7) . .
O52 Ni2 O51 89.6(7) . .
O37 Ni2 O51 87.8(7) . .
O39 Ni2 Ni11 137.5(5) . .
O4 Ni2 Ni11 82.6(6) . .
O48 Ni2 Ni11 42.1(5) . .
O52 Ni2 Ni11 139.7(5) . .
O37 Ni2 Ni11 44.5(5) . .
O51 Ni2 Ni11 95.5(4) . .
O100 Ni3 O75 99.2(8) . .
O100 Ni3 O45 170.9(8) . .
O75 Ni3 O45 88.6(8) . .
O100 Ni3 O50 86.3(8) . .
O75 Ni3 O50 172.7(8) . .
O45 Ni3 O50 85.6(7) . .
O100 Ni3 O18W 85.3(9) . .
O75 Ni3 O18W 87.5(8) . .
O45 Ni3 O18W 99.9(8) . .
O50 Ni3 O18W 97.8(8) . .
O100 Ni3 O94 92.4(8) . .
O75 Ni3 O94 92.1(8) . .
O45 Ni3 O94 82.4(7) . .
O50 Ni3 O94 82.8(7) . .
O18W Ni3 O94 177.7(8) . .
O112 Ni4 O18 92.4(8) 2_565 2_565
O112 Ni4 O50 94.6(8) 2_565 2_565
O18 Ni4 O50 90.7(7) 2_565 2_565
O112 Ni4 O45 92.2(8) 2_565 .
O18 Ni4 O45 96.6(7) 2_565 .
O50 Ni4 O45 169.8(7) 2_565 .
O112 Ni4 O94 89.7(8) 2_565 .
O18 Ni4 O94 177.5(8) 2_565 .
O50 Ni4 O94 90.4(7) 2_565 .
O45 Ni4 O94 82.1(7) . .
O112 Ni4 O94 174.9(7) 2_565 2_565
O18 Ni4 O94 92.3(7) 2_565 2_565
O50 Ni4 O94 83.5(8) 2_565 2_565
O45 Ni4 O94 89.1(7) . 2_565
O94 Ni4 O94 85.6(7) . 2_565
O48 Ni5 O85 96.6(7) . .
O48 Ni5 O92 174.1(7) . .
O85 Ni5 O92 82.0(8) . .
O48 Ni5 O56 83.5(8) . .
O85 Ni5 O56 173.3(8) . .
O92 Ni5 O56 97.2(8) . .
O48 Ni5 O2 92.6(7) . .
O85 Ni5 O2 92.9(8) . .
O92 Ni5 O2 93.2(8) . .
O56 Ni5 O2 93.8(7) . .
O48 Ni5 O51 83.8(7) . .
O85 Ni5 O51 82.8(7) . .
O92 Ni5 O51 90.4(7) . .
O56 Ni5 O51 90.6(7) . .
O2 Ni5 O51 173.9(7) . .
O39 Ni6 O85 97.6(7) . .
O39 Ni6 O70 172.9(8) . .
O85 Ni6 O70 81.8(7) . .
O39 Ni6 O3 95.9(7) . .
O85 Ni6 O3 91.5(7) . .
O70 Ni6 O3 91.1(7) . .
O39 Ni6 O36 82.0(7) . .
O85 Ni6 O36 172.8(8) . .
O70 Ni6 O36 97.7(7) . .
O3 Ni6 O36 95.7(7) . .
O39 Ni6 O51 82.6(7) . .
O85 Ni6 O51 83.8(7) . .
O70 Ni6 O51 90.3(7) . .
O3 Ni6 O51 174.9(6) . .
O36 Ni6 O51 89.0(7) . .
O11 Ni7 O106 98.6(8) . .
O11 Ni7 O15W 97.4(9) . .
O106 Ni7 O15W 90.8(8) . .
O11 Ni7 O80 170.5(7) . .
O106 Ni7 O80 82.4(8) . .
O15W Ni7 O80 92.1(9) . .
O11 Ni7 O104 81.6(7) . .
O106 Ni7 O104 172.2(8) . .
O15W Ni7 O104 96.9(8) . .
O80 Ni7 O104 96.1(8) . .
O11 Ni7 O63 81.9(7) . .
O106 Ni7 O63 84.0(7) . .
O15W Ni7 O63 174.6(8) . .
O80 Ni7 O63 88.8(7) . .
O104 Ni7 O63 88.3(7) . .
N22 Ni8 O11 102.8(9) . .
N22 Ni8 O104 176.3(9) . .
O11 Ni8 O104 79.5(7) . .
N22 Ni8 N12 81.5(11) . .
O11 Ni8 N12 175.4(9) . .
O104 Ni8 N12 96.1(9) . .
N22 Ni8 O16W 88.1(11) . .
O11 Ni8 O16W 93.8(8) . .
O104 Ni8 O16W 94.7(8) . .
N12 Ni8 O16W 88.1(10) . .
N22 Ni8 O42 91.8(10) . .
O11 Ni8 O42 78.7(7) . .
O104 Ni8 O42 85.8(7) . .
N12 Ni8 O42 99.5(9) . .
O16W Ni8 O42 172.3(8) . .
O39 Ni9 N24 97.6(8) . .
O39 Ni9 N7 176.8(11) . .
N24 Ni9 N7 82.5(10) . .
O39 Ni9 O17W 91.2(8) . .
N24 Ni9 O17W 96.4(9) . .
N7 Ni9 O17W 92.0(11) . .
O39 Ni9 O36 79.7(7) . .
N24 Ni9 O36 95.9(8) . .
N7 Ni9 O36 97.2(11) . .
O17W Ni9 O36 165.5(7) . .
O39 Ni9 O52 79.3(7) . .
N24 Ni9 O52 176.8(8) . .
N7 Ni9 O52 100.6(9) . .
O17W Ni9 O52 84.3(8) . .
O36 Ni9 O52 83.0(7) . .
O106 Ni10 O93 98.5(8) . .
O106 Ni10 O8 91.7(9) . .
O93 Ni10 O8 93.8(8) . .
O106 Ni10 O29 173.9(8) . .
O93 Ni10 O29 82.5(8) . .
O8 Ni10 O29 94.2(9) . .
O106 Ni10 O73 83.0(8) . .
O93 Ni10 O73 171.2(7) . .
O8 Ni10 O73 94.8(8) . .
O29 Ni10 O73 95.1(9) . .
O106 Ni10 O63 83.5(7) . .
O93 Ni10 O63 82.3(7) . .
O8 Ni10 O63 173.2(8) . .
O29 Ni10 O63 90.7(8) . .
O73 Ni10 O63 89.3(7) . .
O48 Ni11 N3 95.9(8) . .
O48 Ni11 O7 91.7(9) . .
N3 Ni11 O7 90.6(11) . .
O48 Ni11 N21 175.9(9) . .
N3 Ni11 N21 83.2(9) . .
O7 Ni11 N21 92.2(10) . .
O48 Ni11 O37 85.0(7) . .
N3 Ni11 O37 177.7(10) . .
O7 Ni11 O37 87.2(8) . .
N21 Ni11 O37 96.0(8) . .
O48 Ni11 O56 77.8(8) . .
N3 Ni11 O56 101.3(10) . .
O7 Ni11 O56 164.8(7) . .
N21 Ni11 O56 98.4(9) . .
O37 Ni11 O56 81.0(7) . .
O48 Ni11 Ni2 42.7(5) . .
N3 Ni11 Ni2 135.6(7) . .
O7 Ni11 Ni2 78.0(6) . .
N21 Ni11 Ni2 139.3(7) . .
O37 Ni11 Ni2 44.7(5) . .
O56 Ni11 Ni2 86.9(5) . .
O93 Ni12 N11 97.3(9) . .
O93 Ni12 O6 92.8(9) . .
N11 Ni12 O6 91.7(10) . .
O93 Ni12 N13 175.4(9) . .
N11 Ni12 N13 82.7(11) . .
O6 Ni12 N13 91.9(10) . .
O93 Ni12 O29 82.0(8) . .
N11 Ni12 O29 179.4(11) . .
O6 Ni12 O29 88.2(9) . .
N13 Ni12 O29 97.9(10) . .
O93 Ni12 O76 78.6(7) . .
N11 Ni12 O76 92.3(9) . .
O6 Ni12 O76 170.9(8) . .
N13 Ni12 O76 96.8(9) . .
O29 Ni12 O76 87.6(8) . .
N23 Ni13 N29 94.7(17) . .
N23 Ni13 N4 85.9(14) . .
N29 Ni13 N4 177(2) . .
N23 Ni13 N2 178.6(14) . .
N29 Ni13 N2 84.0(16) . .
N4 Ni13 N2 95.5(12) . .
N20 Ni14 N18 85.0(13) . .
N20 Ni14 N16 97.3(13) . .
N18 Ni14 N16 176.9(12) . .
N20 Ni14 N1 179.0(14) . .
N18 Ni14 N1 95.9(14) . .
N16 Ni14 N1 81.7(13) . .
N20 Ni14 O4W 89.8(17) . .
N18 Ni14 O4W 93.3(14) . .
N16 Ni14 O4W 88.8(13) . .
N1 Ni14 O4W 90.0(15) . .
N20 Ni14 O1W 89.9(15) . .
N18 Ni14 O1W 88.3(12) . .
N16 Ni14 O1W 89.6(11) . .
N1 Ni14 O1W 90.2(12) . .
O4W Ni14 O1W 178.4(14) . .
O149 Ni15 O150 97.2(13) . .
O149 Ni15 O145 83.4(13) . .
O150 Ni15 O145 173.7(10) . .
O149 Ni15 O148 168.6(12) . .
O150 Ni15 O148 79.6(12) . .
O145 Ni15 O148 98.6(12) . .
O149 Ni15 O10 99.7(12) . .
O150 Ni15 O10 89.7(10) . .
O145 Ni15 O10 96.4(10) . .
O148 Ni15 O10 91.3(12) . .
O149 Ni15 O120 82.4(11) . .
O150 Ni15 O120 83.3(10) . .
O145 Ni15 O120 90.6(9) . .
O148 Ni15 O120 86.3(11) . .
O10 Ni15 O120 173.0(10) . .
O146 Ni16 O149 94.8(12) . .
O146 Ni16 O152 172.9(13) . .
O149 Ni16 O152 82.0(12) . .
O146 Ni16 O147 83.1(13) . .
O149 Ni16 O147 172.0(15) . .
O152 Ni16 O147 99.2(12) . .
O146 Ni16 O12W 98.7(10) . .
O149 Ni16 O12W 103.0(10) . .
O152 Ni16 O12W 88.2(11) . .
O147 Ni16 O12W 85.0(13) . .
O146 Ni16 O120 83.0(10) . .
O149 Ni16 O120 82.4(11) . .
O152 Ni16 O120 90.4(11) . .
O147 Ni16 O120 89.6(13) . .
O12W Ni16 O120 174.1(8) . .
O153 Ni17 O150 81.8(12) . .
O153 Ni17 O146 172.9(13) . .
O150 Ni17 O146 95.9(11) . .
O153 Ni17 O151 99.3(14) . .
O150 Ni17 O151 174.7(12) . .
O146 Ni17 O151 82.5(13) . .
O153 Ni17 O14W 84.9(15) . .
O150 Ni17 O14W 95.7(12) . .
O146 Ni17 O14W 102.1(14) . .
O151 Ni17 O14W 89.6(13) . .
O153 Ni17 O120 91.7(12) . .
O150 Ni17 O120 84.4(10) . .
O146 Ni17 O120 81.3(12) . .
O151 Ni17 O120 90.3(11) . .
O14W Ni17 O120 176.6(14) . .
N6 Ni18 O150 174.5(16) . .
N6 Ni18 O148 104.5(15) . .
O150 Ni18 O148 78.5(12) . .
N6 Ni18 O9 87.9(15) . .
O150 Ni18 O9 96.9(12) . .
O148 Ni18 O9 87.1(12) . .
N6 Ni18 N28 83.6(18) . .
O150 Ni18 N28 93.5(16) . .
O148 Ni18 N28 172.0(17) . .
O9 Ni18 N28 92.9(17) . .
N6 Ni18 O153 95.2(13) . .
O150 Ni18 O153 80.5(11) . .
O148 Ni18 O153 83.4(12) . .
O9 Ni18 O153 170.5(13) . .
N28 Ni18 O153 96.3(16) . .
N27 Ni19 N26 88.7(17) . .
N27 Ni19 O11W 145.0(13) . .
N26 Ni19 O11W 125.4(14) . .
N27 Ni19 O10W 60(3) . .
N26 Ni19 O10W 147(2) . .
O11W Ni19 O10W 87.1(15) . .
O149 Ni20 N9 176.6(19) . .
O149 Ni20 N30 91.8(16) . .
N9 Ni20 N30 90.5(19) . .
O149 Ni20 O152 81.4(11) . .
N9 Ni20 O152 96.1(15) . .
N30 Ni20 O152 171.9(16) . .
O149 Ni20 O145 79.0(11) . .
N9 Ni20 O145 99(2) . .
N30 Ni20 O145 90.9(15) . .
O152 Ni20 O145 83.6(11) . .
O149 Ni20 O3W 98.3(17) . .
N9 Ni20 O3W 84(3) . .
N30 Ni20 O3W 87.5(19) . .
O152 Ni20 O3W 97.7(16) . .
O145 Ni20 O3W 176.8(16) . .
O146 Ni21 N8 94.4(14) . .
O146 Ni21 O151 82.8(11) . .
N8 Ni21 O151 172.9(19) . .
O146 Ni21 N10 173(2) . .
N8 Ni21 N10 85(2) . .
O151 Ni21 N10 97(2) . .
O146 Ni21 O13W 97.1(13) . .
N8 Ni21 O13W 94(2) . .
O151 Ni21 O13W 92.5(16) . .
N10 Ni21 O13W 90(2) . .
O146 Ni21 O147 77.9(11) . .
N8 Ni21 O147 89(2) . .
O151 Ni21 O147 84.5(14) . .
N10 Ni21 O147 95(2) . .
O13W Ni21 O147 174.5(16) . .
O85 Ni22 N14 99.7(10) . .
O85 Ni22 N15 172.1(11) . .
N14 Ni22 N15 82.5(11) . .
O85 Ni22 O92 83.1(8) . .
N14 Ni22 O92 96.7(10) . .
N15 Ni22 O92 104.3(10) . .
O85 Ni22 O70 81.9(8) . .
N14 Ni22 O70 171.8(11) . .
N15 Ni22 O70 94.9(10) . .
O92 Ni22 O70 91.5(8) . .
N19 Ni23 O106 101.4(11) . .
N19 Ni23 N17 80.6(12) . .
O106 Ni23 N17 176.9(9) . .
N19 Ni23 O2W 96.7(12) . .
O106 Ni23 O2W 91.4(8) . .
N17 Ni23 O2W 90.7(11) . .
N19 Ni23 O73 174.1(10) . .
O106 Ni23 O73 81.4(8) . .
N17 Ni23 O73 96.3(10) . .
O2W Ni23 O73 88.3(9) . .
N19 Ni23 O80 91.5(10) . .
O106 Ni23 O80 80.1(7) . .
N17 Ni23 O80 97.6(10) . .
O2W Ni23 O80 169.2(9) . .
O73 Ni23 O80 83.9(7) . .
O47 P1 O51 112.0(10) . .
O47 P1 O111 110.0(10) . .
O51 P1 O111 109.7(11) . .
O47 P1 O82 109.6(10) . .
O51 P1 O82 108.7(11) . .
O111 P1 O82 106.7(10) . .
O66 P2 O63 111.8(10) . .
O66 P2 O79 108.5(10) . .
O63 P2 O79 109.1(10) . .
O66 P2 O69 108.8(10) . .
O63 P2 O69 109.8(9) . .
O79 P2 O69 108.7(10) . .
O127 P3 O133 108.8(16) . .
O127 P3 O120 109.3(14) . .
O133 P3 O120 108.1(16) . .
O127 P3 O121 108.1(16) . .
O133 P3 O121 111.3(16) . .
O120 P3 O121 111.2(14) . .
O105 P4 O71 106.8(11) 2_565 2_565
O105 P4 O65 109.3(10) 2_565 .
O71 P4 O65 109.7(10) 2_565 .
O105 P4 O94 111.0(10) 2_565 .
O71 P4 O94 110.8(10) 2_565 .
O65 P4 O94 109.2(10) . .
W8 O2 Ni5 133.0(10) . .
W11 O3 Ni6 137.7(9) . .
C20 O4 Ni2 124(2) . .
W3 O5 Ni1 137.9(11) . .
W29 O6 Ni12 127.6(11) . .
C20 O7 Ni11 131(2) . .
W29 O8 Ni10 120.1(13) . .
W29 O9 Ni18 124.5(17) . .
W29 O10 Ni15 130.0(15) . .
Ni7 O11 Ni1 102.8(8) . .
Ni7 O11 Ni8 100.8(7) . .
Ni1 O11 Ni8 102.0(8) . .
W5 O14 W1 126.1(10) . .
W15 O16 W6 129.4(11) . .
W11 O18 Ni4 138.0(11) . 2_565
W6 O19 W11 122.3(10) . 2_565
W3 O21 W2 127.6(10) . .
W24 O24 W4 123.2(10) . .
W18 O25 W20 126.2(11) . .
W9 O26 W8 126.5(11) . .
W26 O27 W27 126.5(10) . .
W27 O29 Ni10 134.1(12) . .
W27 O29 Ni12 126.5(13) . .
Ni10 O29 Ni12 95.0(8) . .
W26 O30 W10 151.8(12) . .
W16 O31 W6 149.3(12) . .
W21 O32 W2 150.3(11) . .
W26 O34 W25 125.1(11) . .
W13 O36 Ni6 132.9(10) . .
W13 O36 Ni9 129.0(9) . .
Ni6 O36 Ni9 94.9(7) . .
W17 O37 Ni11 130.9(10) . .
W17 O37 Ni2 137.6(10) . .
Ni11 O37 Ni2 90.8(7) . .
W18 O38 W5 150.7(10) . .
Ni2 O39 Ni6 103.1(8) . .
Ni2 O39 Ni9 101.4(9) . .
Ni6 O39 Ni9 101.4(7) . .
W3 O41 W5 153.7(10) . .
W4 O42 Ni1 133.7(10) . .
W4 O42 Ni8 126.0(9) . .
Ni1 O42 Ni8 96.2(7) . .
W24 O43 W22 126.2(10) . .
W3 O44 W13 127.3(9) . .
W6 O45 Ni3 125.3(10) . .
W6 O45 Ni4 132.2(10) . .
Ni3 O45 Ni4 100.4(7) . .
P1 O47 W21 126.2(10) . .
P1 O47 W20 124.8(10) . .
W21 O47 W20 88.5(6) . .
P1 O47 W18 127.8(10) . .
W21 O47 W18 88.8(6) . .
W20 O47 W18 88.5(6) . .
Ni5 O48 Ni11 105.7(8) . .
Ni5 O48 Ni2 101.8(7) . .
Ni11 O48 Ni2 95.2(8) . .
W13 O49 W2 125.2(9) . .
W16 O50 Ni4 133.5(10) . 2_565
W16 O50 Ni3 123.5(9) . .
Ni4 O50 Ni3 100.1(8) 2_565 .
P1 O51 Ni2 124.3(12) . .
P1 O51 Ni6 126.4(10) . .
Ni2 O51 Ni6 90.9(6) . .
P1 O51 Ni5 122.7(9) . .
Ni2 O51 Ni5 90.5(6) . .
Ni6 O51 Ni5 91.8(7) . .
W1 O52 Ni2 134.0(9) . .
W1 O52 Ni9 128.7(9) . .
Ni2 O52 Ni9 94.7(7) . .
W8 O54 W23 145.5(11) . 2_565
W1 O55 W13 147.9(9) . .
W20 O56 Ni5 133.9(11) . .
W20 O56 Ni11 128.9(10) . .
Ni5 O56 Ni11 92.5(8) . .
W19 O58 W23 126.3(9) . .
W12 O59 W4 150.0(10) . .
W18 O61 W3 154.7(11) . .
P2 O63 Ni1 124.7(11) . .
P2 O63 Ni7 124.8(10) . .
Ni1 O63 Ni7 93.1(7) . .
P2 O63 Ni10 122.6(10) . .
Ni1 O63 Ni10 91.7(6) . .
Ni7 O63 Ni10 90.3(6) . .
W14 O64 W12 123.8(9) . .
P4 O65 W7 126.9(9) . .
P4 O65 W23 126.1(9) . .
W7 O65 W23 89.1(6) . .
P2 O66 W25 127.0(10) . .
P2 O66 W27 125.9(10) . .
W25 O66 W27 87.8(6) . .
P2 O66 W26 127.1(10) . .
W25 O66 W26 88.2(6) . .
W27 O66 W26 88.0(6) . .
W9 O67 W15 151.9(10) . .
P2 O69 W12 126.0(10) . .
P2 O69 W14 125.0(9) . .
W12 O69 W14 90.3(6) . .
P2 O69 W10 125.4(9) . .
W12 O69 W10 89.6(6) . .
W14 O69 W10 89.4(6) . .
W2 O70 Ni6 134.3(10) . .
W2 O70 Ni22 124.3(10) . .
Ni6 O70 Ni22 95.5(7) . .
P4 O71 W8 123.8(11) 2_565 .
P4 O71 W16 126.7(11) 2_565 .
W8 O71 W16 89.5(6) . .
W10 O72 W14 125.8(9) . .
W25 O73 Ni10 136.2(13) . .
W25 O73 Ni23 127.1(11) . .
Ni10 O73 Ni23 93.9(9) . .
W10 O74 W24 151.7(11) . .
W23 O75 Ni3 132.6(11) . .
W22 O76 Ni1 133.2(10) . .
W22 O76 Ni12 124.6(10) . .
Ni1 O76 Ni12 96.7(7) . .
W14 O78 W25 149.4(10) . .
P2 O79 W22 126.2(10) . .
P2 O79 W4 125.7(10) . .
W22 O79 W4 89.1(6) . .
P2 O79 W24 126.8(10) . .
W22 O79 W24 88.6(6) . .
W4 O79 W24 88.2(6) . .
W14 O80 Ni7 135.1(11) . .
W14 O80 Ni23 127.5(12) . .
Ni7 O80 Ni23 95.1(7) . .
W9 O81 W16 130.5(12) . .
P1 O82 W13 126.6(10) . .
P1 O82 W2 123.9(10) . .
W13 O82 W2 89.1(6) . .
P1 O82 W3 126.4(11) . .
W13 O82 W3 90.4(5) . .
W2 O82 W3 88.7(5) . .
W18 O83 W21 125.2(9) . .
W17 O84 W20 149.4(10) . .
Ni22 O85 Ni6 100.5(8) . .
Ni22 O85 Ni5 98.9(9) . .
Ni6 O85 Ni5 101.1(9) . .
W19 O86 W7 127.1(9) . .
W26 O89 W24 153.5(12) . .
W23 O91 W7 121.5(9) . .
W21 O92 Ni5 134.6(12) . .
W21 O92 Ni22 124.6(10) . .
Ni5 O92 Ni22 95.4(8) . .
Ni1 O93 Ni12 102.3(8) . .
Ni1 O93 Ni10 101.2(8) . .
Ni12 O93 Ni10 99.1(8) . .
P4 O94 Ni4 122.9(11) . .
P4 O94 Ni4 121.3(10) . 2_565
Ni4 O94 Ni4 94.4(7) . 2_565
P4 O94 Ni3 122.5(10) . .
Ni4 O94 Ni3 94.8(7) . .
Ni4 O94 Ni3 93.2(8) 2_565 .
W15 O95 W11 124.6(9) . 2_565
W20 O97 W21 127.0(10) . .
W15 O99 W19 152.9(10) . 2_565
W7 O100 Ni3 132.7(11) . .
W19 O101 W9 153.0(12) 2_565 .
W10 O102 W12 126.1(10) . .
W12 O104 Ni7 135.5(11) . .
W12 O104 Ni8 124.9(9) . .
Ni7 O104 Ni8 96.4(7) . .
P4 O105 W6 126.9(10) 2_565 .
P4 O105 W11 124.7(11) 2_565 2_565
W6 O105 W11 89.7(6) . 2_565
Ni10 O106 Ni7 102.0(8) . .
Ni10 O106 Ni23 100.0(9) . .
Ni7 O106 Ni23 101.0(8) . .
W1 O108 W17 122.9(10) . .
W16 O110 W8 123.1(9) . .
P1 O111 W17 125.0(10) . .
P1 O111 W1 127.2(10) . .
W17 O111 W1 89.4(6) . .
P1 O111 W5 125.6(10) . .
W17 O111 W5 88.6(6) . .
W1 O111 W5 89.2(6) . .
W8 O112 Ni4 142.2(11) . 2_565
W25 O114 W27 124.1(12) . .
W5 O115 W17 125.2(9) . .
W11 O116 W7 149.5(11) . .
W27 O117 W22 147.5(11) . .
W4 O118 W22 124.1(10) . .
W28 O119 W35 128.4(12) . .
P3 O120 Ni17 124.5(14) . .
P3 O120 Ni16 123.1(16) . .
Ni17 O120 Ni16 93.2(10) . .
P3 O120 Ni15 123.2(16) . .
Ni17 O120 Ni15 91.8(9) . .
Ni16 O120 Ni15 91.9(9) . .
P3 O121 W35 125.1(14) . .
P3 O121 W31 125.8(14) . .
W35 O121 W31 88.8(7) . .
P3 O121 W28 126.9(12) . .
W35 O121 W28 89.4(8) . .
W31 O121 W28 88.8(7) . .
W30 O123 W32 151.7(17) . .
W30 O124 W36 127.1(12) . .
W32 O126 W37 126.4(16) . .
P3 O127 W33 127.1(17) . .
P3 O127 W37 126.0(15) . .
W33 O127 W37 88.9(8) . .
P3 O127 W32 126.6(13) . .
W33 O127 W32 88.4(8) . .
W37 O127 W32 87.2(9) . .
W28 O130 W31 125.7(14) . .
W32 O132 W28 151.7(19) . .
P3 O133 W36 128.6(18) . .
P3 O133 W34 125.3(14) . .
W36 O133 W34 90.8(11) . .
W37 O134 W33 156.5(12) . .
W30 O138 W34 129.0(16) . .
W32 O139 W33 129.7(19) . .
W33 O142 W36 153.9(19) . .
W28 O143 W30 156.1(14) . .
W31 O144 W35 124.5(14) . .
W35 O145 Ni15 133.6(14) . .
W35 O145 Ni20 129.3(12) . .
Ni15 O145 Ni20 93.4(12) . .
Ni16 O146 Ni21 103.1(12) . .
Ni16 O146 Ni17 102.4(13) . .
Ni21 O146 Ni17 96.8(11) . .
W36 O147 Ni16 132.5(19) . .
W36 O147 Ni21 129.2(18) . .
Ni16 O147 Ni21 95.0(12) . .
W31 O148 Ni15 134.7(13) . .
W31 O148 Ni18 125.2(13) . .
Ni15 O148 Ni18 99.4(14) . .
Ni15 O149 Ni20 102.7(16) . .
Ni15 O149 Ni16 103.2(12) . .
Ni20 O149 Ni16 99.8(11) . .
Ni15 O150 Ni18 100.5(13) . .
Ni15 O150 Ni17 100.3(11) . .
Ni18 O150 Ni17 99.0(9) . .
W33 O151 Ni21 128.6(19) . .
W33 O151 Ni17 132(2) . .
Ni21 O151 Ni17 95.7(11) . .
W34 O152 Ni16 134.0(14) . .
W34 O152 Ni20 128.7(17) . .
Ni16 O152 Ni20 94.5(10) . .
W37 O153 Ni17 132.8(16) . .
W37 O153 Ni18 125.1(16) . .
Ni17 O153 Ni18 98.0(13) . .
W31 O156 W37 150.1(19) . .
W35 O157 W34 151.5(15) . .
W36 O159 W34 130.0(15) . .
C12 N1 Ni14 108(3) . .
C2 N2 Ni13 108(2) . .
C10 N3 Ni11 110(2) . .
C1 N4 Ni13 111(3) . .
C25 N6 Ni18 113(4) . .
C18 N7 Ni9 107(2) . .
C16 N8 Ni21 104(3) . .
C26 N9 Ni20 102(5) . .
C29 N10 Ni21 109(5) . .
C13 N11 Ni12 107(2) . .
C9 N12 Ni8 111(2) . .
C17 N13 Ni12 111(2) . .
C14 N14 Ni22 111(2) . .
C22 N15 Ni22 111(3) . .
C19 N16 Ni14 108(3) . .
C5 N17 Ni23 110(3) . .
C3 N18 Ni14 106(2) . .
C15 N19 Ni23 110(2) . .
C4 N20 Ni14 109(3) . .
C6 N21 Ni11 108(3) . .
C7 N22 Ni8 110(3) . .
C21 N23 Ni13 110(3) . .
C11 N24 Ni9 110(2) . .
C24 N26 Ni19 104(3) . .
C23 N27 Ni19 108(3) . .
C8 N28 Ni18 102(4) . .
C28 N29 Ni13 106(4) . .
C27 N30 Ni20 91(6) . .
N4 C1 C21 105(4) . .
C28 C2 N2 107(5) . .
C4 C3 N18 116(4) . .
C3 C4 N20 110(4) . .
C15 C5 N17 107(4) . .
C10 C6 N21 109(4) . .
C9 C7 N22 122(6) . .
C25 C8 N28 118(5) . .
C7 C9 N12 115(4) . .
C6 C10 N3 113(4) . .
C18 C11 N24 112(3) . .
N1 C12 C19 112(4) . .
C17 C13 N11 110(3) . .
C22 C14 N14 114(4) . .
C5 C15 N19 107(4) . .
C29 C16 N8 107(7) . .
C13 C17 N13 111(3) . .
N7 C18 C11 115(3) . .
N16 C19 C12 106(4) . .
O7 C20 O4 124(3) . .
O7 C20 C30 120(3) . .
O4 C20 C30 116(3) . .
N23 C21 C1 113(4) . .
C14 C22 N15 118(5) . .
C24 C23 N27 102(4) . .
N26 C24 C23 111(4) . .
C8 C25 N6 102(5) . .
N9 C26 C27 93(9) . .
N30 C27 C26 114(10) . .
C2 C28 N29 104(7) . .
N10 C29 C16 103(8) . .

loop_
_geom_bond_atom_site_label_1
_geom_bond_atom_site_label_2
_geom_bond_distance
_geom_bond_site_symmetry_2
W1 O57 1.750(19) .
W1 O52 1.811(17) .
W1 O108 1.90(2) .
W1 O55 1.916(19) .
W1 O14 2.037(19) .
W1 O111 2.429(18) .
W2 O98 1.74(2) .
W2 O70 1.807(18) .
W2 O49 1.930(18) .
W2 O32 1.931(19) .
W2 O21 1.987(19) .
W2 O82 2.456(18) .
W3 O5 1.727(17) .
W3 O21 1.84(2) .
W3 O44 1.883(19) .
W3 O41 1.890(19) .
W3 O61 1.926(18) .
W3 O82 2.461(18) .
W4 O87 1.740(19) .
W4 O42 1.791(16) .
W4 O118 1.916(19) .
W4 O59 1.931(18) .
W4 O24 1.996(18) .
W4 O79 2.447(18) .
W5 O46 1.716(18) .
W5 O14 1.86(2) .
W5 O115 1.896(19) .
W5 O41 1.924(18) .
W5 O38 1.932(19) .
W5 O111 2.523(18) .
W6 O77 1.706(17) .
W6 O45 1.826(18) .
W6 O31 1.92(2) .
W6 O19 1.93(2) .
W6 O16 1.99(2) .
W6 O105 2.424(19) .
W7 O103 1.72(2) .
W7 O100 1.93(2) .
W7 O86 1.96(2) .
W7 O91 1.96(2) .
W7 O116 1.961(18) .
W7 O65 2.403(17) .
W8 O2 1.737(18) .
W8 O112 1.764(19) .
W8 O54 1.86(2) .
W8 O110 1.97(2) .
W8 O26 1.991(19) .
W8 O71 2.413(18) .
W9 O13 1.706(19) .
W9 O81 1.80(2) .
W9 O67 1.88(2) .
W9 O26 1.90(2) .
W9 O101 1.92(2) .
W10 O22 1.726(18) .
W10 O102 1.884(19) .
W10 O74 1.88(2) .
W10 O72 1.911(19) .
W10 O30 1.93(2) .
W10 O69 2.504(17) .
W11 O3 1.738(18) .
W11 O18 1.747(17) .
W11 O116 1.850(19) .
W11 O19 1.98(2) 2_565
W11 O95 2.004(19) 2_565
W11 O105 2.430(18) 2_565
W12 O20 1.73(2) .
W12 O104 1.788(17) .
W12 O59 1.903(19) .
W12 O64 1.937(19) .
W12 O102 1.985(17) .
W12 O69 2.388(17) .
W13 O68 1.724(18) .
W13 O36 1.812(16) .
W13 O49 1.925(19) .
W13 O55 1.93(2) .
W13 O44 1.981(17) .
W13 O82 2.421(17) .
W14 O88 1.71(2) .
W14 O80 1.807(18) .
W14 O78 1.89(2) .
W14 O64 1.93(2) .
W14 O72 1.981(19) .
W14 O69 2.422(17) .
W15 O33 1.72(2) .
W15 O16 1.82(2) .
W15 O99 1.89(2) .
W15 O95 1.91(2) .
W15 O67 1.935(19) .
W16 O60 1.75(2) .
W16 O50 1.852(19) .
W16 O110 1.905(19) .
W16 O31 1.91(2) .
W16 O81 2.01(2) .
W16 O71 2.43(2) .
W17 O62 1.71(2) .
W17 O37 1.779(18) .
W17 O84 1.909(18) .
W17 O108 1.98(2) .
W17 O115 1.986(18) .
W17 O111 2.411(18) .
W18 O12 1.69(2) .
W18 O25 1.85(2) .
W18 O61 1.902(18) .
W18 O83 1.905(19) .
W18 O38 1.92(2) .
W18 O47 2.495(17) .
W19 O113 1.700(19) .
W19 O58 1.90(2) .
W19 O86 1.90(2) .
W19 O101 1.92(2) 2_565
W19 O99 1.948(19) 2_565
W20 O107 1.728(19) .
W20 O56 1.78(2) .
W20 O97 1.90(2) .
W20 O84 1.915(19) .
W20 O25 2.041(18) .
W20 O47 2.478(17) .
W21 O35 1.74(2) .
W21 O92 1.827(19) .
W21 O32 1.92(2) .
W21 O97 1.93(2) .
W21 O83 1.981(18) .
W21 O47 2.437(18) .
W22 O15 1.75(2) .
W22 O76 1.816(18) .
W22 O117 1.95(2) .
W22 O118 1.957(19) .
W22 O43 1.970(18) .
W22 O79 2.428(18) .
W23 O96 1.69(2) .
W23 O75 1.82(2) .
W23 O91 1.912(19) .
W23 O54 2.01(2) 2_565
W23 O58 2.02(2) .
W23 O65 2.414(17) .
W24 O40 1.71(2) .
W24 O43 1.90(2) .
W24 O24 1.93(2) .
W24 O89 1.93(2) .
W24 O74 1.941(19) .
W24 O79 2.511(17) .
W25 O17 1.70(2) .
W25 O73 1.77(2) .
W25 O114 1.90(2) .
W25 O78 1.96(2) .
W25 O34 2.00(2) .
W25 O66 2.438(19) .
W26 O23 1.67(2) .
W26 O27 1.88(2) .
W26 O89 1.89(2) .
W26 O34 1.89(2) .
W26 O30 1.90(2) .
W26 O66 2.524(18) .
W27 O109 1.74(2) .
W27 O29 1.80(2) .
W27 O117 1.90(2) .
W27 O114 1.94(2) .
W27 O27 2.00(2) .
W27 O66 2.459(17) .
W28 O125 1.69(2) .
W28 O119 1.85(3) .
W28 O143 1.87(3) .
W28 O130 1.91(2) .
W28 O132 1.98(3) .
W28 O121 2.49(2) .
W29 O10 1.74(2) .
W29 O9 1.72(3) .
W29 O6 1.75(2) .
W29 O8 1.80(2) .
W30 O122 1.71(2) .
W30 O123 1.82(3) .
W30 O138 1.85(3) .
W30 O124 1.87(3) .
W30 O143 1.93(3) .
W31 O154 1.70(3) .
W31 O156 1.83(3) .
W31 O148 1.87(3) .
W31 O144 1.91(3) .
W31 O130 1.95(2) .
W31 O121 2.43(2) .
W32 O129 1.69(3) .
W32 O139 1.81(4) .
W32 O132 1.84(3) .
W32 O126 1.86(3) .
W32 O123 2.01(3) .
W32 O127 2.53(2) .
W33 O141 1.68(3) .
W33 O142 1.70(3) .
W33 O151 1.82(2) .
W33 O139 2.00(4) .
W33 O134 2.391(17) .
W33 O127 2.43(3) .
W34 O137 1.72(3) .
W34 O152 1.81(3) .
W34 O157 1.92(3) .
W34 O138 1.98(2) .
W34 O159 2.23(3) .
W34 O133 2.44(3) .
W35 O131 1.70(3) .
W35 O145 1.82(3) .
W35 O157 1.92(3) .
W35 O144 1.93(3) .
W35 O119 1.99(2) .
W35 O121 2.42(2) .
W36 O159 1.55(3) .
W36 O136 1.73(3) .
W36 O147 1.79(3) .
W36 O124 1.99(3) .
W36 O142 2.10(3) .
W36 O133 2.38(3) .
W37 O134 1.104(17) .
W37 O158 1.64(4) .
W37 O153 1.88(3) .
W37 O156 1.96(3) .
W37 O126 2.00(2) .
W37 O127 2.48(3) .
Ni1 O93 2.013(18) .
Ni1 O11 2.019(18) .
Ni1 O76 2.045(18) .
Ni1 O42 2.075(18) .
Ni1 O5 2.120(18) .
Ni1 O63 2.159(19) .
Ni2 O39 1.968(19) .
Ni2 O4 1.999(18) .
Ni2 O48 2.016(17) .
Ni2 O52 2.060(17) .
Ni2 O37 2.081(19) .
Ni2 O51 2.176(19) .
Ni2 Ni11 2.959(5) .
Ni3 O100 1.96(2) .
Ni3 O75 2.03(2) .
Ni3 O45 2.047(18) .
Ni3 O50 2.066(19) .
Ni3 O18W 2.09(2) .
Ni3 O94 2.18(2) .
Ni4 O112 1.974(18) 2_565
Ni4 O18 2.031(17) 2_565
Ni4 O50 2.053(19) 2_565
Ni4 O45 2.098(19) .
Ni4 O94 2.145(18) .
Ni4 O94 2.166(19) 2_565
Ni5 O48 1.990(19) .
Ni5 O85 2.05(2) .
Ni5 O92 2.056(18) .
Ni5 O56 2.08(2) .
Ni5 O2 2.110(18) .
Ni5 O51 2.202(17) .
Ni6 O39 1.992(17) .
Ni6 O85 2.03(2) .
Ni6 O70 2.057(19) .
Ni6 O3 2.067(18) .
Ni6 O36 2.082(18) .
Ni6 O51 2.176(18) .
Ni7 O11 2.003(18) .
Ni7 O106 2.016(18) .
Ni7 O15W 2.06(2) .
Ni7 O80 2.08(2) .
Ni7 O104 2.080(17) .
Ni7 O63 2.172(17) .
Ni8 N22 2.04(3) .
Ni8 O11 2.057(18) .
Ni8 O104 2.12(2) .
Ni8 N12 2.12(3) .
Ni8 O16W 2.15(2) .
Ni8 O42 2.180(18) .
Ni9 O39 2.029(17) .
Ni9 N24 2.03(2) .
Ni9 N7 2.09(3) .
Ni9 O17W 2.11(2) .
Ni9 O36 2.142(17) .
Ni9 O52 2.147(17) .
Ni10 O106 1.99(2) .
Ni10 O93 2.049(18) .
Ni10 O8 2.08(2) .
Ni10 O29 2.09(2) .
Ni10 O73 2.10(2) .
Ni10 O63 2.217(16) .
Ni11 O48 1.991(18) .
Ni11 N3 2.03(3) .
Ni11 O7 2.04(2) .
Ni11 N21 2.04(2) .
Ni11 O37 2.076(18) .
Ni11 O56 2.31(2) .
Ni12 O93 2.027(18) .
Ni12 N11 2.04(3) .
Ni12 O6 2.06(2) .
Ni12 N13 2.10(3) .
Ni12 O29 2.12(2) .
Ni12 O76 2.168(19) .
Ni13 N23 1.89(4) .
Ni13 N29 1.92(4) .
Ni13 N4 1.93(3) .
Ni13 N2 1.95(3) .
Ni14 N20 2.05(3) .
Ni14 N18 2.06(2) .
Ni14 N16 2.07(3) .
Ni14 N1 2.09(4) .
Ni14 O4W 2.21(5) .
Ni14 O1W 2.23(3) .
Ni15 O149 1.98(3) .
Ni15 O150 2.01(3) .
Ni15 O145 2.04(2) .
Ni15 O148 2.04(3) .
Ni15 O10 2.05(3) .
Ni15 O120 2.21(2) .
Ni16 O146 1.95(3) .
Ni16 O149 2.03(3) .
Ni16 O152 2.06(3) .
Ni16 O147 2.07(3) .
Ni16 O12W 2.09(2) .
Ni16 O120 2.17(3) .
Ni17 O153 2.04(3) .
Ni17 O150 2.05(3) .
Ni17 O146 2.06(3) .
Ni17 O151 2.08(3) .
Ni17 O14W 2.12(3) .
Ni17 O120 2.13(2) .
Ni18 N6 1.97(6) .
Ni18 O150 2.05(3) .
Ni18 O148 2.05(3) .
Ni18 O9 2.06(3) .
Ni18 N28 2.06(5) .
Ni18 O153 2.09(3) .
Ni19 N27 1.97(3) .
Ni19 N26 2.02(3) .
Ni19 O11W 2.17(2) .
Ni19 O10W 2.17(5) .
Ni20 O149 1.99(3) .
Ni20 N9 2.05(4) .
Ni20 N30 2.06(5) .
Ni20 O152 2.12(3) .
Ni20 O145 2.22(3) .
Ni20 O3W 2.22(5) .
Ni21 O146 2.05(3) .
Ni21 N8 2.06(5) .
Ni21 O151 2.07(4) .
Ni21 N10 2.07(5) .
Ni21 O13W 2.09(3) .
Ni21 O147 2.18(4) .
Ni22 O85 1.977(19) .
Ni22 N14 2.03(3) .
Ni22 N15 2.05(3) .
Ni22 O92 2.08(2) .
Ni22 O70 2.103(17) .
Ni23 N19 2.01(3) .
Ni23 O106 2.03(2) .
Ni23 N17 2.09(3) .
Ni23 O2W 2.09(2) .
Ni23 O73 2.12(2) .
Ni23 O80 2.16(2) .
P1 O47 1.513(19) .
P1 O51 1.531(18) .
P1 O111 1.55(2) .
P1 O82 1.553(17) .
P2 O66 1.515(19) .
P2 O63 1.527(17) .
P2 O79 1.541(19) .
P2 O69 1.56(2) .
P3 O127 1.52(3) .
P3 O133 1.53(3) .
P3 O120 1.54(2) .
P3 O121 1.56(2) .
P4 O105 1.533(19) 2_565
P4 O71 1.54(2) 2_565
P4 O65 1.550(17) .
P4 O94 1.58(2) .
O4 C20 1.36(4) .
O7 C20 1.22(4) .
O18 Ni4 2.031(17) 2_565
O19 W11 1.98(2) 2_565
O50 Ni4 2.053(19) 2_565
O54 W23 2.01(2) 2_565
O71 P4 1.54(2) 2_565
O94 Ni4 2.166(19) 2_565
O95 W11 2.004(19) 2_565
O99 W19 1.948(19) 2_565
O101 W19 1.92(2) 2_565
O105 P4 1.533(19) 2_565
O105 W11 2.430(18) 2_565
O112 Ni4 1.974(18) 2_565
N1 C12 1.44(6) .
N2 C2 1.41(5) .
N3 C10 1.40(5) .
N4 C1 1.44(5) .
N6 C25 1.46(6) .
N7 C18 1.41(5) .
N8 C16 1.60(8) .
N9 C26 1.47(11) .
N10 C29 1.47(12) .
N11 C13 1.58(5) .
N12 C9 1.43(5) .
N13 C17 1.48(4) .
N14 C14 1.49(5) .
N15 C22 1.45(6) .
N16 C19 1.44(5) .
N17 C5 1.51(4) .
N18 C3 1.49(5) .
N19 C15 1.46(5) .
N20 C4 1.50(6) .
N21 C6 1.50(6) .
N22 C7 1.42(7) .
N23 C21 1.45(5) .
N24 C11 1.45(4) .
N26 C24 1.53(4) .
N27 C23 1.56(4) .
N28 C8 1.46(6) .
N29 C28 1.52(10) .
N30 C27 1.51(15) .
C1 C21 1.48(6) .
C2 C28 1.39(9) .
C3 C4 1.43(6) .
C5 C15 1.44(6) .
C6 C10 1.45(6) .
C7 C9 1.37(7) .
C8 C25 1.41(7) .
C11 C18 1.41(5) .
C12 C19 1.50(6) .
C13 C17 1.42(6) .
C14 C22 1.37(7) .
C16 C29 1.56(5) .
C20 C30 1.48(5) .
C23 C24 1.54(4) .
C26 C27 1.58(5) .
